data_4085482
loop_
_publ_author_name
'Ren, Peng'
'Pike, Sebastian D.'
'Pernik, Indrek'
'Weller, Andrew S.'
'Willis, Michael C.'

_publ_section_title
;
 Rh--POP Pincer Xantphos Complexes for C--S and C--H Activation.
 Implications for Carbothiolation Catalysis
;
_journal_issue 4
_journal_name_full Organometallics
_journal_page_first 711
_journal_paper_doi 10.1021/om500984y
_journal_volume 34
_journal_year 2015
_chemical_formula_moiety '2(C32 H12 B F24), 2(C48 H42 O2 P2 Rh S), 0.5(C6 H4 F2), C5 H12'
_chemical_formula_sum 'C168 H122 B2 F49 O4 P4 Rh2 S2'
_chemical_formula_weight 3551.10
_chemical_melting_point ?
_chemical_name_common 'Compound 8'
_space_group_IT_number 2
_symmetry_cell_setting triclinic
_symmetry_space_group_name_Hall '-P 1'
_symmetry_space_group_name_H-M 'P -1'
_atom_sites_solution_hydrogens geom
_atom_sites_solution_primary direct
_atom_sites_solution_secondary difmap
_audit_creation_method SHELXL-97
_cell_angle_alpha 101.37(3)
_cell_angle_beta 97.82(3)
_cell_angle_gamma 99.64(3)
_cell_formula_units_Z 2
_cell_length_a 14.880(3)
_cell_length_b 21.130(4)
_cell_length_c 28.210(6)
_cell_measurement_reflns_used 31545
_cell_measurement_temperature 150(2)
_cell_measurement_theta_max 25.5
_cell_measurement_theta_min 5.097
_cell_volume 8441(3)
_computing_cell_refinement 'Denzo/Scalepack (Otwinowski & Minor 1997)'
_computing_data_collection 'Collect (Nonius BV, 1997-2000)'
_computing_data_reduction 'Denzo/Scalepack (Otwinowski & Minor 1997)'
_computing_molecular_graphics 'ORTEP3 (Farrugia, 1997)'
_computing_publication_material 'Bruker SHELXTL'
_computing_structure_refinement 'SHELXL-97 (Sheldrick, 1997)'
_computing_structure_solution 'SHELXS-97 (Sheldrick, 1990)'
_diffrn_ambient_temperature 150(2)
_diffrn_detector_area_resol_mean 9
_diffrn_measured_fraction_theta_full 0.967
_diffrn_measured_fraction_theta_max 0.967
_diffrn_measurement_device '95mm CCD camera on \k-goniostat'
_diffrn_measurement_device_type KappaCCD
_diffrn_measurement_method CCD
_diffrn_radiation_monochromator graphite
_diffrn_radiation_source 'fine-focus sealed tube'
_diffrn_radiation_type MoK\a
_diffrn_radiation_wavelength 0.71073
_diffrn_reflns_av_R_equivalents 0.0393
_diffrn_reflns_av_sigmaI/netI 0.0668
_diffrn_reflns_limit_h_max 18
_diffrn_reflns_limit_h_min -18
_diffrn_reflns_limit_k_max 25
_diffrn_reflns_limit_k_min -25
_diffrn_reflns_limit_l_max 33
_diffrn_reflns_limit_l_min -34
_diffrn_reflns_number 51887
_diffrn_reflns_theta_full 25.50
_diffrn_reflns_theta_max 25.50
_diffrn_reflns_theta_min 5.11
_exptl_absorpt_coefficient_mu 0.364
_exptl_absorpt_correction_T_max 0.9374
_exptl_absorpt_correction_T_min 0.8681
_exptl_absorpt_correction_type multi-scan
_exptl_absorpt_process_details 'Denzo/Scalepack (Otwinowski & Minor 1997)'
_exptl_crystal_colour yellow
_exptl_crystal_density_diffrn 1.397
_exptl_crystal_density_meas ?
_exptl_crystal_density_method 'not measured'
_exptl_crystal_description block
_exptl_crystal_F_000 3590
_exptl_crystal_size_max 0.40
_exptl_crystal_size_mid 0.36
_exptl_crystal_size_min 0.18
_refine_diff_density_max 1.388
_refine_diff_density_min -0.839
_refine_diff_density_rms 0.090
_refine_ls_extinction_method none
_refine_ls_goodness_of_fit_ref 1.019
_refine_ls_hydrogen_treatment mixed
_refine_ls_matrix_type full
_refine_ls_number_parameters 2141
_refine_ls_number_reflns 30383
_refine_ls_number_restraints 733
_refine_ls_restrained_S_all 1.143
_refine_ls_R_factor_all 0.0993
_refine_ls_R_factor_gt 0.0665
_refine_ls_shift/su_max 0.003
_refine_ls_shift/su_mean 0.000
_refine_ls_structure_factor_coef Fsqd
_refine_ls_weighting_details 'calc w=1/[\s^2^(Fo^2^)+(0.0743P)^2^+24.8849P] where P=(Fo^2^+2Fc^2^)/3'
_refine_ls_weighting_scheme calc
_refine_ls_wR_factor_gt 0.1596
_refine_ls_wR_factor_ref 0.1779
_reflns_number_gt 21823
_reflns_number_total 30383
_reflns_threshold_expression >2sigma(I)
_cod_data_source_file om500984y_si_001.cif
_cod_data_source_block 034ip14
_cod_depositor_comments
;
The following automatic conversions were performed:

'_chemical_melting_point' value 'not measured' was changed to '?' -
the value is undefined or not given.

'_exptl_crystal_density_meas' value 'not measured' was changed to '?'
- the value is perceived as not measured.

Automatic conversion script
Id: cif_fix_values 3008 2015-01-20 13:52:24Z robertas 

 Adding full bibliography for 4085478--4085487.cif.
;
_cod_original_sg_symbol_H-M P-1
_cod_database_code 4085482

loop_
_symmetry_equiv_pos_as_xyz
'x, y, z'
'-x, -y, -z'

loop_
_atom_site_label
_atom_site_type_symbol
_atom_site_fract_x
_atom_site_fract_y
_atom_site_fract_z
_atom_site_U_iso_or_equiv
_atom_site_adp_type
_atom_site_occupancy
_atom_site_symmetry_multiplicity
_atom_site_calc_flag
_atom_site_refinement_flags
_atom_site_disorder_assembly
_atom_site_disorder_group
Rh1 Rh 0.12212(3) 0.316878(18) 0.222354(14) 0.02342(11) Uani 1 1 d . . .
P1 P 0.17446(9) 0.38233(6) 0.29985(5) 0.0255(3) Uani 1 1 d . . .
C1 C 0.2927(4) 0.4303(2) 0.31132(19) 0.0296(12) Uani 1 1 d . . .
C2 C 0.3124(4) 0.4968(3) 0.3139(2) 0.0421(14) Uani 1 1 d . . .
H2 H 0.2648 0.5203 0.3136 0.051 Uiso 1 1 calc R . .
C3 C 0.4030(4) 0.5295(3) 0.3169(3) 0.0520(17) Uani 1 1 d . . .
H3 H 0.4153 0.5745 0.3183 0.062 Uiso 1 1 calc R . .
C4 C 0.4742(4) 0.4960(3) 0.3178(2) 0.0444(15) Uani 1 1 d . . .
H4 H 0.5346 0.5182 0.3197 0.053 Uiso 1 1 calc R . .
C5 C 0.4562(4) 0.4292(3) 0.3158(2) 0.0395(14) Uani 1 1 d . . .
H5 H 0.5043 0.4062 0.3167 0.047 Uiso 1 1 calc R . .
C6 C 0.3659(4) 0.3965(3) 0.3126(2) 0.0338(12) Uani 1 1 d . . .
H6 H 0.3538 0.3515 0.3112 0.041 Uiso 1 1 calc R . .
C7 C 0.0999(3) 0.4355(2) 0.32446(18) 0.0264(11) Uani 1 1 d . . .
C8 C 0.0811(4) 0.4834(2) 0.29926(19) 0.0304(12) Uani 1 1 d . . .
H8 H 0.1107 0.4893 0.2730 0.036 Uiso 1 1 calc R . .
C9 C 0.0190(4) 0.5223(3) 0.3128(2) 0.0338(12) Uani 1 1 d . . .
H9 H 0.0083 0.5553 0.2965 0.041 Uiso 1 1 calc R . .
C10 C -0.0275(4) 0.5120(3) 0.3509(2) 0.0381(14) Uani 1 1 d . . .
H10 H -0.0708 0.5372 0.3595 0.046 Uiso 1 1 calc R . .
C11 C -0.0096(4) 0.4646(3) 0.3761(2) 0.0400(14) Uani 1 1 d . . .
H11 H -0.0402 0.4582 0.4019 0.048 Uiso 1 1 calc R . .
C12 C 0.0540(4) 0.4263(3) 0.36307(19) 0.0342(12) Uani 1 1 d . . .
H12 H 0.0660 0.3944 0.3802 0.041 Uiso 1 1 calc R . .
C13 C 0.1834(4) 0.3195(2) 0.33488(19) 0.0290(11) Uani 1 1 d . . .
C14 C 0.2107(4) 0.3372(3) 0.3860(2) 0.0342(12) Uani 1 1 d . . .
H14 H 0.2232 0.3813 0.4022 0.041 Uiso 1 1 calc R . .
C15 C 0.2191(4) 0.2893(3) 0.4124(2) 0.0412(14) Uani 1 1 d . . .
H15 H 0.2363 0.3011 0.4464 0.049 Uiso 1 1 calc R . .
C16 C 0.2017(4) 0.2242(3) 0.3881(2) 0.0392(14) Uani 1 1 d . . .
H16 H 0.2071 0.1924 0.4063 0.047 Uiso 1 1 calc R . .
C17 C 0.1766(4) 0.2041(3) 0.3377(2) 0.0312(12) Uani 1 1 d . . .
C18 C 0.1692(3) 0.2530(2) 0.31169(19) 0.0287(11) Uani 1 1 d . . .
C19 C 0.1191(3) 0.1717(2) 0.2341(2) 0.0289(12) Uani 1 1 d . . .
C20 C 0.1232(4) 0.1203(2) 0.2579(2) 0.0300(12) Uani 1 1 d . . .
C21 C 0.1641(4) 0.1313(3) 0.3121(2) 0.0329(12) Uani 1 1 d . . .
C22 C 0.2607(4) 0.1129(3) 0.3158(2) 0.0432(15) Uani 1 1 d . . .
H22A H 0.2547 0.0678 0.2990 0.065 Uiso 1 1 calc R . .
H22B H 0.2870 0.1184 0.3497 0.065 Uiso 1 1 calc R . .
H22C H 0.3003 0.1410 0.3010 0.065 Uiso 1 1 calc R . .
C23 C 0.1008(4) 0.0875(3) 0.3369(2) 0.0426(14) Uani 1 1 d . . .
H23A H 0.0423 0.1010 0.3364 0.064 Uiso 1 1 calc R . .
H23B H 0.1295 0.0918 0.3703 0.064 Uiso 1 1 calc R . .
H23C H 0.0913 0.0423 0.3195 0.064 Uiso 1 1 calc R . .
C24 C 0.0908(4) 0.0567(3) 0.2295(2) 0.0364(13) Uani 1 1 d . . .
H24 H 0.0925 0.0213 0.2444 0.044 Uiso 1 1 calc R . .
P2 P 0.08160(9) 0.23064(6) 0.15413(5) 0.0261(3) Uani 1 1 d . . .
C25 C 0.0559(4) 0.0445(3) 0.1798(2) 0.0391(14) Uani 1 1 d . . .
H25 H 0.0341 0.0014 0.1618 0.047 Uiso 1 1 calc R . .
C26 C 0.0535(4) 0.0962(3) 0.1569(2) 0.0356(13) Uani 1 1 d . . .
H26 H 0.0305 0.0879 0.1235 0.043 Uiso 1 1 calc R . .
C27 C 0.0856(4) 0.1612(2) 0.1837(2) 0.0288(11) Uani 1 1 d . . .
C28 C 0.1713(3) 0.2283(2) 0.11643(18) 0.0269(11) Uani 1 1 d . . .
C29 C 0.1745(4) 0.2685(3) 0.0827(2) 0.0351(13) Uani 1 1 d . . .
H29 H 0.1284 0.2925 0.0779 0.042 Uiso 1 1 calc R . .
C30 C 0.2466(4) 0.2724(3) 0.0565(2) 0.0425(14) Uani 1 1 d . . .
H30 H 0.2488 0.2992 0.0340 0.051 Uiso 1 1 calc R . .
C31 C 0.3150(4) 0.2371(3) 0.0634(2) 0.0433(15) Uani 1 1 d . . .
H31 H 0.3632 0.2400 0.0456 0.052 Uiso 1 1 calc R . .
C32 C 0.3121(4) 0.1978(3) 0.0965(2) 0.0442(15) Uani 1 1 d . . .
H32 H 0.3583 0.1737 0.1010 0.053 Uiso 1 1 calc R . .
C33 C 0.2410(4) 0.1935(3) 0.1232(2) 0.0342(12) Uani 1 1 d . . .
H33 H 0.2401 0.1670 0.1459 0.041 Uiso 1 1 calc R . .
C34 C -0.0251(4) 0.2111(3) 0.1098(2) 0.0333(12) Uani 1 1 d . . .
C35 C -0.0363(4) 0.1660(3) 0.0652(2) 0.0450(15) Uani 1 1 d . . .
H35 H 0.0118 0.1450 0.0577 0.054 Uiso 1 1 calc R . .
C36 C -0.1186(5) 0.1520(4) 0.0319(2) 0.0573(18) Uani 1 1 d . . .
H36 H -0.1258 0.1209 0.0026 0.069 Uiso 1 1 calc R . .
C37 C -0.1889(5) 0.1837(4) 0.0420(3) 0.063(2) Uani 1 1 d . . .
H37 H -0.2439 0.1742 0.0196 0.075 Uiso 1 1 calc R . .
C38 C -0.1785(5) 0.2299(4) 0.0855(3) 0.0564(18) Uani 1 1 d . . .
H38 H -0.2261 0.2520 0.0919 0.068 Uiso 1 1 calc R . .
C39 C -0.0971(4) 0.2436(3) 0.1198(2) 0.0419(14) Uani 1 1 d . . .
H39 H -0.0907 0.2742 0.1492 0.050 Uiso 1 1 calc R . .
C40 C 0.1091(4) 0.3882(2) 0.18751(18) 0.0262(11) Uani 1 1 d . . .
C41 C 0.0325(4) 0.4154(3) 0.1761(2) 0.0349(13) Uani 1 1 d . . .
H41 H -0.0236 0.3987 0.1844 0.042 Uiso 1 1 calc R . .
C42 C 0.0384(4) 0.4672(3) 0.1525(2) 0.0390(14) Uani 1 1 d . . .
H42 H -0.0138 0.4847 0.1454 0.047 Uiso 1 1 calc R . .
C43 C 0.1199(4) 0.4931(3) 0.1396(2) 0.0430(15) Uani 1 1 d . . .
H43 H 0.1227 0.5283 0.1242 0.052 Uiso 1 1 calc R . .
C44 C 0.1977(4) 0.4671(3) 0.1493(2) 0.0371(13) Uani 1 1 d . . .
H44 H 0.2528 0.4841 0.1400 0.044 Uiso 1 1 calc R . .
C45 C 0.1928(4) 0.4146(2) 0.17324(19) 0.0285(11) Uani 1 1 d . . .
C46 C 0.2699(4) 0.3828(2) 0.18463(19) 0.0293(12) Uani 1 1 d . . .
O1 O 0.2562(2) 0.33613(16) 0.20589(12) 0.0257(7) Uani 1 1 d . . .
C48 C -0.0740(4) 0.2222(3) 0.2399(2) 0.0396(14) Uani 1 1 d . . .
H48A H -0.0797 0.1995 0.2063 0.059 Uiso 1 1 calc R . .
H48B H -0.1342 0.2188 0.2490 0.059 Uiso 1 1 calc R . .
H48C H -0.0355 0.2028 0.2607 0.059 Uiso 1 1 calc R . .
C47 C 0.3634(4) 0.4028(3) 0.1727(2) 0.0410(14) Uani 1 1 d . . .
H47A H 0.3933 0.4448 0.1936 0.062 Uiso 1 1 calc R . .
H47B H 0.3574 0.4062 0.1390 0.062 Uiso 1 1 calc R . .
H47C H 0.3997 0.3705 0.1778 0.062 Uiso 1 1 calc R . .
O2 O 0.1502(2) 0.23782(16) 0.26003(12) 0.0280(8) Uani 1 1 d . . .
S1 S -0.02233(9) 0.30829(6) 0.24702(5) 0.0308(3) Uani 1 1 d . . .
Rh2 Rh 0.60839(3) 0.191439(18) 0.279743(15) 0.02495(11) Uani 1 1 d . . .
P3 P 0.57072(9) 0.13921(6) 0.19739(5) 0.0278(3) Uani 1 1 d . . .
C51 C 0.4583(4) 0.0892(3) 0.1672(2) 0.0334(13) Uani 1 1 d . . .
C52 C 0.4451(4) 0.0523(3) 0.1188(2) 0.0412(14) Uani 1 1 d . . .
H52 H 0.4938 0.0536 0.1014 0.049 Uiso 1 1 calc R . .
C53 C 0.3590(5) 0.0139(3) 0.0973(3) 0.0574(19) Uani 1 1 d . . .
H53 H 0.3499 -0.0105 0.0651 0.069 Uiso 1 1 calc R . .
C54 C 0.2871(5) 0.0115(4) 0.1229(3) 0.067(2) Uani 1 1 d . . .
H54 H 0.2290 -0.0137 0.1080 0.081 Uiso 1 1 calc R . .
C55 C 0.3010(4) 0.0464(3) 0.1708(3) 0.062(2) Uani 1 1 d . . .
H55 H 0.2526 0.0438 0.1884 0.074 Uiso 1 1 calc R . .
C56 C 0.3857(4) 0.0852(3) 0.1929(2) 0.0437(15) Uani 1 1 d . . .
H56 H 0.3941 0.1089 0.2252 0.052 Uiso 1 1 calc R . .
C57 C 0.6510(3) 0.0874(2) 0.17743(19) 0.0281(11) Uani 1 1 d . . .
C58 C 0.6412(4) 0.0256(2) 0.1889(2) 0.0343(13) Uani 1 1 d . . .
H58 H 0.5914 0.0105 0.2032 0.041 Uiso 1 1 calc R . .
C59 C 0.7054(4) -0.0132(3) 0.1792(2) 0.0416(14) Uani 1 1 d . . .
H59 H 0.6991 -0.0541 0.1872 0.050 Uiso 1 1 calc R . .
C60 C 0.7791(4) 0.0087(3) 0.1575(2) 0.0429(15) Uani 1 1 d . . .
H60 H 0.8224 -0.0175 0.1512 0.051 Uiso 1 1 calc R . .
C84 C 0.5849(4) 0.2706(3) 0.39842(19) 0.0330(12) Uani 1 1 d . . .
C61 C 0.7884(4) 0.0693(3) 0.1453(2) 0.0414(14) Uani 1 1 d . . .
H61 H 0.8373 0.0836 0.1301 0.050 Uiso 1 1 calc R . .
C62 C 0.7247(4) 0.1088(3) 0.1556(2) 0.0342(13) Uani 1 1 d . . .
H62 H 0.7316 0.1499 0.1478 0.041 Uiso 1 1 calc R . .
C63 C 0.5940(4) 0.2108(2) 0.16973(19) 0.0292(12) Uani 1 1 d . . .
C64 C 0.5713(4) 0.2044(3) 0.11927(19) 0.0341(13) Uani 1 1 d . . .
H64 H 0.5451 0.1633 0.0990 0.041 Uiso 1 1 calc R . .
C65 C 0.5874(4) 0.2589(3) 0.0992(2) 0.0396(14) Uani 1 1 d . . .
H65 H 0.5715 0.2543 0.0655 0.047 Uiso 1 1 calc R . .
C66 C 0.6272(4) 0.3202(3) 0.1290(2) 0.0373(13) Uani 1 1 d . . .
H66 H 0.6386 0.3563 0.1149 0.045 Uiso 1 1 calc R . .
C67 C 0.6504(4) 0.3289(3) 0.1797(2) 0.0302(12) Uani 1 1 d . . .
C68 C 0.6332(4) 0.2733(3) 0.19941(19) 0.0297(12) Uani 1 1 d . . .
C69 C 0.6769(3) 0.3410(2) 0.28252(19) 0.0262(11) Uani 1 1 d . . .
C70 C 0.6952(3) 0.3975(2) 0.26536(19) 0.0283(11) Uani 1 1 d . . .
C71 C 0.6957(4) 0.3975(2) 0.2116(2) 0.0308(12) Uani 1 1 d . . .
C72 C 0.6421(4) 0.4489(3) 0.1965(2) 0.0454(16) Uani 1 1 d . . .
H72A H 0.6699 0.4916 0.2168 0.068 Uiso 1 1 calc R . .
H72B H 0.5788 0.4375 0.2007 0.068 Uiso 1 1 calc R . .
H72C H 0.6441 0.4495 0.1628 0.068 Uiso 1 1 calc R . .
C73 C 0.7966(4) 0.4137(3) 0.2040(2) 0.0488(16) Uani 1 1 d . . .
H73A H 0.8296 0.3822 0.2145 0.073 Uiso 1 1 calc R . .
H73B H 0.8252 0.4571 0.2230 0.073 Uiso 1 1 calc R . .
H73C H 0.7979 0.4121 0.1699 0.073 Uiso 1 1 calc R . .
C74 C 0.7192(4) 0.4567(3) 0.3006(2) 0.0373(13) Uani 1 1 d . . .
H74 H 0.7314 0.4960 0.2903 0.045 Uiso 1 1 calc R . .
P4 P 0.66093(9) 0.26488(6) 0.35346(5) 0.0273(3) Uani 1 1 d . . .
C75 C 0.7256(4) 0.4593(3) 0.3498(2) 0.0404(14) Uani 1 1 d . . .
H75 H 0.7413 0.4999 0.3721 0.049 Uiso 1 1 calc R . .
C76 C 0.7086(4) 0.4017(3) 0.3665(2) 0.0354(13) Uani 1 1 d . . .
H76 H 0.7151 0.4034 0.4000 0.043 Uiso 1 1 calc R . .
C77 C 0.6819(4) 0.3413(2) 0.33273(19) 0.0296(12) Uani 1 1 d . . .
C78 C 0.7751(4) 0.2609(2) 0.38427(19) 0.0304(12) Uani 1 1 d . . .
C79 C 0.8494(4) 0.2739(3) 0.3599(2) 0.0349(13) Uani 1 1 d . . .
H79 H 0.8405 0.2887 0.3310 0.042 Uiso 1 1 calc R . .
C80 C 0.9364(4) 0.2648(3) 0.3784(2) 0.0399(14) Uani 1 1 d . . .
H80 H 0.9853 0.2729 0.3617 0.048 Uiso 1 1 calc R . .
C81 C 0.9504(4) 0.2437(3) 0.4217(2) 0.0421(15) Uani 1 1 d . . .
H81 H 1.0087 0.2377 0.4343 0.050 Uiso 1 1 calc R . .
C82 C 0.8782(5) 0.2317(3) 0.4461(2) 0.0465(15) Uani 1 1 d . . .
H82 H 0.8878 0.2174 0.4752 0.056 Uiso 1 1 calc R . .
C83 C 0.7909(4) 0.2405(3) 0.4279(2) 0.0381(13) Uani 1 1 d . . .
H83 H 0.7426 0.2327 0.4452 0.046 Uiso 1 1 calc R . .
C85 C 0.5406(4) 0.3235(3) 0.4094(2) 0.0418(14) Uani 1 1 d . . .
H85 H 0.5524 0.3594 0.3951 0.050 Uiso 1 1 calc R . .
C86 C 0.4784(5) 0.3216(4) 0.4420(3) 0.0560(18) Uani 1 1 d . . .
H86 H 0.4489 0.3568 0.4497 0.067 Uiso 1 1 calc R . .
C87 C 0.4599(5) 0.2689(4) 0.4630(3) 0.062(2) Uani 1 1 d . . .
H87 H 0.4189 0.2690 0.4852 0.074 Uiso 1 1 calc R . .
C88 C 0.5015(5) 0.2155(4) 0.4516(2) 0.0546(17) Uani 1 1 d . . .
H88 H 0.4878 0.1793 0.4653 0.066 Uiso 1 1 calc R . .
C89 C 0.5645(4) 0.2164(3) 0.4191(2) 0.0393(14) Uani 1 1 d . . .
H89 H 0.5929 0.1806 0.4112 0.047 Uiso 1 1 calc R . .
C90 C 0.5801(4) 0.1137(2) 0.30821(19) 0.0303(12) Uani 1 1 d . . .
C91 C 0.4985(4) 0.0886(3) 0.3232(2) 0.0395(14) Uani 1 1 d . . .
H91 H 0.4473 0.1080 0.3189 0.047 Uiso 1 1 calc R . .
C92 C 0.4936(5) 0.0344(3) 0.3447(2) 0.0467(15) Uani 1 1 d . . .
H92 H 0.4394 0.0186 0.3552 0.056 Uiso 1 1 calc R . .
C93 C 0.5679(5) 0.0037(3) 0.3505(3) 0.0507(17) Uani 1 1 d . . .
H93 H 0.5628 -0.0332 0.3640 0.061 Uiso 1 1 calc R . .
C94 C 0.6489(5) 0.0274(3) 0.3365(2) 0.0458(15) Uani 1 1 d . . .
H94 H 0.6993 0.0072 0.3410 0.055 Uiso 1 1 calc R . .
C95 C 0.6558(4) 0.0825(2) 0.3154(2) 0.0317(12) Uani 1 1 d . . .
C96 C 0.7384(4) 0.1114(2) 0.29927(19) 0.0305(12) Uani 1 1 d . . .
O3 O 0.7360(2) 0.16033(16) 0.28116(13) 0.0282(8) Uani 1 1 d . . .
C98 C 0.4317(4) 0.2573(3) 0.2328(2) 0.0422(15) Uani 1 1 d . . .
H98A H 0.4750 0.2958 0.2316 0.063 Uiso 1 1 calc R . .
H98B H 0.3717 0.2679 0.2341 0.063 Uiso 1 1 calc R . .
H98C H 0.4282 0.2234 0.2040 0.063 Uiso 1 1 calc R . .
C97 C 0.8269(4) 0.0863(3) 0.3039(3) 0.0481(16) Uani 1 1 d . . .
H97A H 0.8690 0.1084 0.2867 0.072 Uiso 1 1 calc R . .
H97B H 0.8142 0.0398 0.2901 0.072 Uiso 1 1 calc R . .
H97C H 0.8541 0.0947 0.3380 0.072 Uiso 1 1 calc R . .
O4 O 0.6558(2) 0.27829(15) 0.24976(12) 0.0270(8) Uani 1 1 d . . .
S2 S 0.46978(9) 0.22806(7) 0.28719(5) 0.0323(3) Uani 1 1 d . . .
B200 B 0.9445(5) 0.2305(3) 0.6094(2) 0.0342(15) Uani 1 1 d . . .
C201 C 1.0497(4) 0.2306(3) 0.63744(19) 0.0327(12) Uani 1 1 d . . .
C202 C 1.0779(4) 0.1719(3) 0.6418(2) 0.0371(13) Uani 1 1 d . . .
H202 H 1.0376 0.1323 0.6268 0.045 Uiso 1 1 calc R . .
C203 C 1.1623(5) 0.1702(3) 0.6674(2) 0.0450(15) Uani 1 1 d . . .
C204 C 1.2256(5) 0.2283(3) 0.6902(2) 0.0488(16) Uani 1 1 d . . .
H204 H 1.2833 0.2275 0.7073 0.059 Uiso 1 1 calc R . .
C205 C 1.1992(5) 0.2869(3) 0.6864(2) 0.0454(15) Uani 1 1 d . . .
C206 C 1.1132(4) 0.2875(3) 0.6610(2) 0.0393(14) Uani 1 1 d . . .
H206 H 1.0973 0.3279 0.6598 0.047 Uiso 1 1 calc R . .
C207 C 1.1914(6) 0.1062(4) 0.6695(3) 0.063(2) Uani 1 1 d . . .
F1 F 1.1213(4) 0.0556(2) 0.6597(2) 0.1027(19) Uani 1 1 d U . .
F2 F 1.2442(5) 0.0906(3) 0.6375(3) 0.131(2) Uani 1 1 d U . .
F3 F 1.2355(4) 0.1053(2) 0.71305(18) 0.0885(16) Uani 1 1 d U . .
C208 C 1.2662(6) 0.3496(4) 0.7085(3) 0.074(2) Uani 1 1 d . . .
F4 F 1.3445(6) 0.3431(3) 0.7298(4) 0.196(4) Uani 1 1 d U . .
F5 F 1.2893(4) 0.3838(2) 0.6766(2) 0.1007(17) Uani 1 1 d U . .
F6 F 1.2332(5) 0.3910(3) 0.7387(2) 0.134(3) Uani 1 1 d U . .
C209 C 0.8786(4) 0.2290(2) 0.65143(19) 0.0306(12) Uani 1 1 d . . .
C210 C 0.8429(4) 0.1699(3) 0.6636(2) 0.0378(13) Uani 1 1 d . . .
H210 H 0.8558 0.1311 0.6464 0.045 Uiso 1 1 calc R . .
C211 C 0.7896(4) 0.1661(3) 0.6998(2) 0.0420(14) Uani 1 1 d . . .
C212 C 0.7684(4) 0.2226(3) 0.7261(2) 0.0442(15) Uani 1 1 d . . .
H212 H 0.7320 0.2206 0.7502 0.053 Uiso 1 1 calc R . .
C213 C 0.8027(4) 0.2821(3) 0.7155(2) 0.0366(13) Uani 1 1 d . . .
C214 C 0.8564(4) 0.2850(3) 0.67870(19) 0.0323(12) Uani 1 1 d . . .
H214 H 0.8781 0.3258 0.6722 0.039 Uiso 1 1 calc R . .
C215 C 0.7481(5) 0.1018(3) 0.7099(4) 0.066(2) Uani 1 1 d . . .
F7 F 0.7827(4) 0.0526(2) 0.6891(2) 0.1067(19) Uani 1 1 d U . .
F8 F 0.6586(3) 0.0876(2) 0.6979(2) 0.1024(18) Uani 1 1 d U . .
F9 F 0.7598(5) 0.1020(3) 0.7577(3) 0.116(2) Uani 1 1 d U . .
C216 C 0.7752(5) 0.3429(3) 0.7418(2) 0.0458(15) Uani 1 1 d . . .
F10 F 0.7643(4) 0.3416(2) 0.78728(16) 0.0774(13) Uani 1 1 d U . .
F11 F 0.6948(3) 0.3513(2) 0.71929(19) 0.0883(15) Uani 1 1 d U . .
F12 F 0.8360(3) 0.39777(17) 0.74453(16) 0.0643(11) Uani 1 1 d U . .
C217 C 0.9422(4) 0.2940(3) 0.58343(19) 0.0338(13) Uani 1 1 d . . .
C218 C 1.0158(4) 0.3223(3) 0.56433(19) 0.0345(13) Uani 1 1 d . . .
H218 H 1.0717 0.3084 0.5694 0.041 Uiso 1 1 calc R . .
C219 C 1.0095(4) 0.3710(3) 0.53775(18) 0.0382(14) Uani 1 1 d D A .
C220 C 0.9274(5) 0.3922(3) 0.5289(2) 0.0430(15) Uani 1 1 d . . .
H220 H 0.9226 0.4244 0.5110 0.052 Uiso 1 1 calc R . .
C221 C 0.8523(5) 0.3645(3) 0.5471(2) 0.0453(15) Uani 1 1 d . . .
C222 C 0.8593(4) 0.3161(3) 0.5734(2) 0.0378(13) Uani 1 1 d . . .
H222 H 0.8075 0.2977 0.5848 0.045 Uiso 1 1 calc R . .
C223 C 1.0913(4) 0.4011(2) 0.51948(17) 0.0455(15) Uani 1 1 d D . .
F13 F 1.1550(5) 0.3654(4) 0.5158(4) 0.105(3) Uani 0.671(8) 1 d PDU A 1
F14 F 1.1337(4) 0.4586(3) 0.5457(2) 0.081(3) Uani 0.671(8) 1 d PDU A 1
F15 F 1.0716(5) 0.4109(5) 0.4748(2) 0.102(3) Uani 0.671(8) 1 d PDU A 1
C224 C 0.7638(5) 0.3875(4) 0.5384(3) 0.0545(18) Uani 1 1 d . . .
F16 F 0.7479(4) 0.4070(3) 0.49733(19) 0.1093(19) Uani 1 1 d U . .
F17 F 0.7541(4) 0.4332(3) 0.5736(2) 0.130(2) Uani 1 1 d U . .
F18 F 0.6903(4) 0.3405(3) 0.5321(3) 0.129(2) Uani 1 1 d U . .
C225 C 0.9079(5) 0.1668(3) 0.5632(2) 0.0437(15) Uani 1 1 d . . .
C226 C 0.9678(6) 0.1431(3) 0.5328(2) 0.0533(18) Uani 1 1 d . . .
H226 H 1.0305 0.1624 0.5404 0.064 Uiso 1 1 calc R . .
C227 C 0.9365(6) 0.0922(3) 0.4923(2) 0.075(3) Uani 1 1 d D F .
C228 C 0.8432(9) 0.0632(4) 0.4787(3) 0.094(4) Uani 1 1 d . . .
H228 H 0.8223 0.0294 0.4508 0.113 Uiso 1 1 calc R . .
C229 C 0.7821(7) 0.0855(4) 0.5075(3) 0.079(3) Uani 1 1 d . . .
C230 C 0.8145(5) 0.1366(3) 0.5489(2) 0.0563(18) Uani 1 1 d . . .
H230 H 0.7723 0.1513 0.5677 0.068 Uiso 1 1 calc R . .
C232 C 0.6820(10) 0.0556(6) 0.4952(5) 0.116(4) Uani 1 1 d . . .
F22 F 0.6627(5) -0.0023(3) 0.4632(3) 0.147(3) Uani 1 1 d U . .
F23 F 0.6331(5) 0.0933(4) 0.4746(3) 0.152(3) Uani 1 1 d U . .
F24 F 0.6459(6) 0.0451(5) 0.5332(4) 0.168(3) Uani 1 1 d U . .
B300 B 0.3016(4) 0.2636(3) 0.8961(2) 0.0294(13) Uani 1 1 d . . .
C301 C 0.3848(4) 0.2726(3) 0.86404(19) 0.0295(12) Uani 1 1 d . . .
C302 C 0.4058(4) 0.2185(3) 0.8332(2) 0.0356(13) Uani 1 1 d . . .
H302 H 0.3768 0.1763 0.8341 0.043 Uiso 1 1 calc R . .
C303 C 0.4685(4) 0.2254(3) 0.8013(2) 0.0396(14) Uani 1 1 d D B .
C304 C 0.5128(4) 0.2871(3) 0.7989(2) 0.0379(13) Uani 1 1 d . . .
H304 H 0.5551 0.2921 0.7779 0.046 Uiso 1 1 calc R . .
C305 C 0.4926(4) 0.3414(3) 0.8287(2) 0.0341(12) Uani 1 1 d . . .
C306 C 0.4315(4) 0.3341(3) 0.86058(19) 0.0302(12) Uani 1 1 d . . .
H306 H 0.4210 0.3717 0.8807 0.036 Uiso 1 1 calc R . .
C307 C 0.4886(4) 0.1668(3) 0.7696(2) 0.060(2) Uani 1 1 d D . .
F51 F 0.4396(4) 0.11040(18) 0.7706(2) 0.0609(17) Uani 0.797(7) 1 d PDU B 1
F52 F 0.4730(7) 0.1684(3) 0.7218(2) 0.116(3) Uani 0.797(7) 1 d PDU B 1
F53 F 0.5762(4) 0.1626(3) 0.7777(3) 0.110(3) Uani 0.797(7) 1 d PDU B 1
C308 C 0.5400(5) 0.4088(3) 0.8272(3) 0.0489(16) Uani 1 1 d . . .
F54 F 0.5842(4) 0.4119(2) 0.79086(18) 0.0859(15) Uani 1 1 d U . .
F55 F 0.6021(3) 0.4377(2) 0.86769(18) 0.0874(15) Uani 1 1 d U . .
F56 F 0.4807(3) 0.4503(2) 0.8261(2) 0.0828(14) Uani 1 1 d U . .
C309 C 0.2081(4) 0.2554(2) 0.85551(19) 0.0286(11) Uani 1 1 d . . .
C310 C 0.1569(4) 0.1941(2) 0.82959(19) 0.0308(12) Uani 1 1 d . . .
H310 H 0.1752 0.1564 0.8365 0.037 Uiso 1 1 calc R . .
C311 C 0.0798(4) 0.1869(3) 0.7938(2) 0.0341(13) Uani 1 1 d . . .
C312 C 0.0484(4) 0.2413(3) 0.7826(2) 0.0371(13) Uani 1 1 d . . .
H312 H -0.0044 0.2366 0.7594 0.045 Uiso 1 1 calc R . .
C313 C 0.0989(4) 0.3027(3) 0.8073(2) 0.0335(12) Uani 1 1 d . . .
C314 C 0.1766(4) 0.3092(3) 0.84205(19) 0.0312(12) Uani 1 1 d . . .
H314 H 0.2096 0.3514 0.8573 0.037 Uiso 1 1 calc R . .
C315 C 0.0244(5) 0.1189(3) 0.7709(2) 0.0508(17) Uani 1 1 d . . .
F57 F 0.0744(3) 0.07232(17) 0.77150(15) 0.0670(12) Uani 1 1 d U . .
F58 F -0.0440(3) 0.1030(2) 0.79510(19) 0.0822(14) Uani 1 1 d U . .
F59 F -0.0139(3) 0.11195(18) 0.72423(15) 0.0745(13) Uani 1 1 d U . .
C316 C 0.0628(5) 0.3625(3) 0.7996(2) 0.0471(16) Uani 1 1 d . . .
F60 F 0.0357(3) 0.36082(18) 0.75185(14) 0.0680(12) Uani 1 1 d U . .
F61 F -0.0101(3) 0.3695(2) 0.82101(19) 0.0827(14) Uani 1 1 d U . .
F62 F 0.1250(3) 0.41865(17) 0.81715(15) 0.0666(12) Uani 1 1 d U . .
C317 C 0.3122(4) 0.3272(3) 0.94165(19) 0.0311(12) Uani 1 1 d . . .
C172 C 0.3981(4) 0.3527(3) 0.97298(19) 0.0333(12) Uani 1 1 d . . .
H318 H 0.4481 0.3330 0.9671 0.040 Uiso 1 1 calc R . .
C319 C 0.4108(4) 0.4062(3) 1.0122(2) 0.0396(14) Uani 1 1 d . . .
C320 C 0.3385(5) 0.4374(3) 1.0215(2) 0.0510(17) Uani 1 1 d . . .
H320 H 0.3475 0.4744 1.0470 0.061 Uiso 1 1 calc R . .
C321 C 0.2525(5) 0.4128(3) 0.9922(2) 0.0535(18) Uani 1 1 d . . .
C322 C 0.2405(4) 0.3585(3) 0.9535(2) 0.0419(14) Uani 1 1 d . . .
H322 H 0.1818 0.3423 0.9347 0.050 Uiso 1 1 calc R . .
C323 C 0.5012(5) 0.4306(4) 1.0456(3) 0.0571(18) Uani 1 1 d . . .
F63 F 0.5698(3) 0.4079(3) 1.02833(19) 0.113(2) Uani 1 1 d U . .
F64 F 0.5266(4) 0.4965(2) 1.05722(19) 0.0986(17) Uani 1 1 d U . .
F65 F 0.5002(3) 0.4148(2) 1.08909(15) 0.0766(13) Uani 1 1 d U . .
C324 C 0.1716(8) 0.4439(6) 1.0015(3) 0.092(3) Uani 1 1 d . . .
F66 F 0.1924(4) 0.4999(3) 1.03352(19) 0.1047(18) Uani 1 1 d U . .
F67 F 0.1109(4) 0.4040(4) 1.0218(3) 0.130(2) Uani 1 1 d U . .
F68 F 0.1222(5) 0.4502(4) 0.9614(2) 0.139(3) Uani 1 1 d U . .
C325 C 0.2991(4) 0.1993(3) 0.92111(18) 0.0316(12) Uani 1 1 d . . .
C326 C 0.3780(4) 0.1741(3) 0.93281(19) 0.0375(13) Uani 1 1 d . . .
H326 H 0.4338 0.1934 0.9255 0.045 Uiso 1 1 calc R . .
C327 C 0.3755(5) 0.1206(3) 0.9553(2) 0.0477(16) Uani 1 1 d D C .
C328 C 0.2941(6) 0.0908(3) 0.9664(2) 0.0547(19) Uani 1 1 d . . .
H328 H 0.2923 0.0546 0.9807 0.066 Uiso 1 1 calc R . .
C329 C 0.2140(5) 0.1155(3) 0.95599(19) 0.0427(15) Uani 1 1 d D D .
C330 C 0.2172(4) 0.1684(3) 0.93352(19) 0.0341(13) Uani 1 1 d . . .
H330 H 0.1632 0.1839 0.9264 0.041 Uiso 1 1 calc R . .
C331 C 0.4621(6) 0.0963(3) 0.9667(2) 0.077(3) Uani 1 1 d D . .
F69 F 0.5178(5) 0.1318(4) 1.0060(2) 0.119(3) Uani 0.784(9) 1 d PDU C 1
F70 F 0.5109(4) 0.0923(3) 0.9301(2) 0.082(2) Uani 0.784(9) 1 d PDU C 1
F71 F 0.4453(5) 0.0335(3) 0.9714(3) 0.115(3) Uani 0.784(9) 1 d PDU C 1
C332 C 0.1261(5) 0.0822(3) 0.9665(2) 0.062(2) Uani 1 1 d D . .
F72 F 0.1305(4) 0.0716(3) 1.01141(19) 0.096(2) Uani 0.846(8) 1 d PDU D 1
F73 F 0.0894(4) 0.0255(3) 0.9357(2) 0.094(2) Uani 0.846(8) 1 d PDU D 1
F74 F 0.0578(4) 0.1176(3) 0.9646(3) 0.093(2) Uani 0.846(8) 1 d PDU D 1
C803 C 0.4194(9) 0.2150(7) 0.5852(5) 0.160(6) Uiso 1 1 d D . .
H80A H 0.4247 0.1947 0.5520 0.192 Uiso 1 1 calc R . .
H80B H 0.3921 0.1803 0.6000 0.192 Uiso 1 1 calc R . .
C801 C 0.2681(10) 0.2324(9) 0.5562(6) 0.207(8) Uiso 1 1 d D . .
H80C H 0.2663 0.1887 0.5377 0.311 Uiso 1 1 calc R . .
H80D H 0.2515 0.2595 0.5341 0.311 Uiso 1 1 calc R . .
H80E H 0.2251 0.2305 0.5786 0.311 Uiso 1 1 calc R . .
C805 C 0.5727(11) 0.2017(11) 0.6155(7) 0.263(11) Uiso 1 1 d D . .
H80F H 0.5446 0.1581 0.5967 0.395 Uiso 1 1 calc R . .
H80G H 0.5904 0.2003 0.6493 0.395 Uiso 1 1 calc R . .
H80H H 0.6265 0.2180 0.6029 0.395 Uiso 1 1 calc R . .
C804 C 0.5096(11) 0.2432(9) 0.6121(8) 0.329(15) Uiso 1 1 d D . .
H80I H 0.5360 0.2782 0.5975 0.395 Uiso 1 1 calc R . .
H80J H 0.5036 0.2634 0.6452 0.395 Uiso 1 1 calc R . .
C802 C 0.3585(12) 0.2595(8) 0.5828(9) 0.310(14) Uiso 1 1 d D . .
H80K H 0.3535 0.2798 0.6161 0.372 Uiso 1 1 calc R . .
H80L H 0.3861 0.2942 0.5682 0.372 Uiso 1 1 calc R . .
C702 C 0.4150(8) 0.4898(9) 0.4904(5) 0.057(4) Uiso 0.50 1 d PD E -1
C703 C 0.4587(10) 0.5101(11) 0.4540(5) 0.074(6) Uiso 0.50 1 d PD E -1
H703 H 0.4238 0.5145 0.4253 0.089 Uiso 0.50 1 calc PR E -1
C701 C 0.4670(8) 0.4838(10) 0.5336(5) 0.060(4) Uiso 0.50 1 d PD E -1
F702 F 0.3117(8) 0.4646(5) 0.4852(4) 0.096(3) Uiso 0.50 1 d P E -1
F701 F 0.4147(9) 0.4576(7) 0.5684(5) 0.124(4) Uiso 0.50 1 d P E -1
C706 C 0.5632(8) 0.5008(9) 0.5408(5) 0.058(4) Uiso 0.50 1 d PD E -1
H706 H 0.5983 0.4989 0.5702 0.069 Uiso 0.50 1 calc PR E -1
C705 C 0.6066(8) 0.5205(10) 0.5042(6) 0.068(5) Uiso 0.50 1 d PD E -1
H705 H 0.6709 0.5316 0.5091 0.081 Uiso 0.50 1 calc PR E -1
C704 C 0.5548(10) 0.5238(13) 0.4604(6) 0.085(7) Uiso 0.50 1 d PD E -1
H704 H 0.5842 0.5351 0.4353 0.102 Uiso 0.50 1 calc PR E -1
F113 F 1.0886(9) 0.4599(5) 0.5122(6) 0.097(5) Uiso 0.329(8) 1 d PDU A 2
F114 F 1.1058(8) 0.3675(6) 0.4787(4) 0.069(4) Uiso 0.329(8) 1 d PDU A 2
F115 F 1.1703(5) 0.4092(7) 0.5498(4) 0.081(4) Uiso 0.329(8) 1 d PDU A 2
F174 F 0.1347(13) 0.0264(9) 0.9811(12) 0.097(7) Uiso 0.154(8) 1 d PDU D 2
F152 F 0.5147(16) 0.1245(7) 0.7960(6) 0.101(7) Uiso 0.203(7) 1 d PDU B 2
F173 F 0.0927(14) 0.1172(10) 1.0011(9) 0.097(7) Uiso 0.154(8) 1 d PDU D 2
F151 F 0.5539(11) 0.1773(7) 0.7446(6) 0.056(5) Uiso 0.203(7) 1 d PDU B 2
F172 F 0.0587(9) 0.0629(14) 0.9275(6) 0.092(7) Uiso 0.154(8) 1 d PDU D 2
F153 F 0.4162(9) 0.1308(8) 0.7380(7) 0.112(7) Uiso 0.203(7) 1 d PDU B 2
F19 F 0.9975(7) 0.0069(4) 0.4488(3) 0.110(4) Uani 0.559(9) 1 d PDU F 1
F20 F 0.9638(6) 0.0771(4) 0.4122(2) 0.081(3) Uani 0.559(9) 1 d PDU F 1
F21 F 1.0842(5) 0.1048(6) 0.4671(4) 0.131(5) Uani 0.559(9) 1 d PDU F 1
C231 C 1.0034(6) 0.0724(3) 0.4599(2) 0.118(5) Uani 1 1 d D . .
F120 F 1.0795(6) 0.0570(5) 0.4873(3) 0.092(4) Uani 0.441(9) 1 d PDU F 2
F119 F 1.0536(8) 0.1245(5) 0.4466(5) 0.104(4) Uani 0.441(9) 1 d PDU F 2
F121 F 0.9796(9) 0.0252(6) 0.4226(4) 0.144(6) Uani 0.441(9) 1 d PDU F 2
F170 F 0.4670(12) 0.0746(12) 1.0083(6) 0.093(6) Uiso 0.216(9) 1 d PDU C 2
F171 F 0.5376(6) 0.1456(7) 0.9768(9) 0.101(7) Uiso 0.216(9) 1 d PDU C 2
F169 F 0.4779(12) 0.0506(9) 0.9328(6) 0.114(7) Uiso 0.216(9) 1 d PDU C 2

loop_
_atom_site_aniso_label
_atom_site_aniso_U_11
_atom_site_aniso_U_22
_atom_site_aniso_U_33
_atom_site_aniso_U_23
_atom_site_aniso_U_13
_atom_site_aniso_U_12
Rh1 0.0241(2) 0.0199(2) 0.0273(2) 0.00549(16) 0.00638(17) 0.00579(16)
P1 0.0277(7) 0.0210(6) 0.0275(7) 0.0038(5) 0.0047(6) 0.0067(5)
C1 0.034(3) 0.025(3) 0.030(3) 0.005(2) 0.006(2) 0.004(2)
C2 0.033(3) 0.034(3) 0.060(4) 0.014(3) 0.004(3) 0.008(3)
C3 0.042(4) 0.031(3) 0.080(5) 0.018(3) 0.004(3) -0.001(3)
C4 0.028(3) 0.050(4) 0.051(4) 0.012(3) 0.003(3) -0.003(3)
C5 0.032(3) 0.046(4) 0.041(3) 0.009(3) 0.005(3) 0.010(3)
C6 0.032(3) 0.031(3) 0.036(3) 0.003(2) 0.003(3) 0.007(2)
C7 0.028(3) 0.020(2) 0.028(3) 0.000(2) 0.001(2) 0.004(2)
C8 0.034(3) 0.026(3) 0.031(3) 0.005(2) 0.005(2) 0.005(2)
C9 0.039(3) 0.024(3) 0.037(3) 0.005(2) 0.003(3) 0.009(2)
C10 0.035(3) 0.034(3) 0.043(3) -0.003(3) 0.006(3) 0.013(3)
C11 0.051(4) 0.039(3) 0.034(3) 0.006(3) 0.016(3) 0.015(3)
C12 0.041(3) 0.032(3) 0.030(3) 0.004(2) 0.009(3) 0.010(2)
C13 0.028(3) 0.028(3) 0.034(3) 0.011(2) 0.006(2) 0.009(2)
C14 0.036(3) 0.032(3) 0.034(3) 0.006(2) 0.003(3) 0.010(2)
C15 0.050(4) 0.046(4) 0.030(3) 0.012(3) 0.003(3) 0.015(3)
C16 0.045(4) 0.044(3) 0.035(3) 0.019(3) 0.004(3) 0.017(3)
C17 0.029(3) 0.032(3) 0.039(3) 0.016(2) 0.010(2) 0.011(2)
C18 0.026(3) 0.029(3) 0.035(3) 0.010(2) 0.006(2) 0.009(2)
C19 0.026(3) 0.020(3) 0.040(3) 0.004(2) 0.010(2) 0.003(2)
C20 0.029(3) 0.025(3) 0.038(3) 0.010(2) 0.011(2) 0.002(2)
C21 0.031(3) 0.027(3) 0.047(3) 0.018(2) 0.010(3) 0.009(2)
C22 0.035(3) 0.036(3) 0.062(4) 0.016(3) 0.006(3) 0.015(3)
C23 0.036(3) 0.046(4) 0.048(4) 0.019(3) 0.009(3) 0.004(3)
C24 0.030(3) 0.027(3) 0.054(4) 0.014(3) 0.007(3) 0.005(2)
P2 0.0251(7) 0.0232(7) 0.0293(7) 0.0033(5) 0.0058(6) 0.0051(5)
C25 0.036(3) 0.023(3) 0.055(4) 0.005(3) 0.007(3) 0.000(2)
C26 0.033(3) 0.029(3) 0.042(3) 0.004(2) 0.007(3) 0.004(2)
C27 0.029(3) 0.022(3) 0.036(3) 0.004(2) 0.009(2) 0.007(2)
C28 0.024(3) 0.025(3) 0.028(3) -0.001(2) 0.006(2) 0.003(2)
C29 0.038(3) 0.033(3) 0.037(3) 0.009(2) 0.007(3) 0.012(2)
C30 0.051(4) 0.046(4) 0.034(3) 0.011(3) 0.017(3) 0.008(3)
C31 0.033(3) 0.060(4) 0.034(3) 0.001(3) 0.014(3) 0.005(3)
C32 0.031(3) 0.055(4) 0.048(4) 0.005(3) 0.009(3) 0.019(3)
C33 0.034(3) 0.038(3) 0.031(3) 0.006(2) 0.005(2) 0.012(2)
C34 0.029(3) 0.035(3) 0.036(3) 0.008(2) 0.007(2) 0.004(2)
C35 0.035(3) 0.051(4) 0.045(4) 0.005(3) 0.003(3) 0.010(3)
C36 0.046(4) 0.071(5) 0.040(4) -0.004(3) -0.008(3) 0.005(4)
C37 0.033(4) 0.087(5) 0.056(5) 0.009(4) -0.016(3) 0.004(4)
C38 0.037(4) 0.076(5) 0.060(5) 0.021(4) 0.006(3) 0.018(3)
C39 0.032(3) 0.052(4) 0.043(3) 0.012(3) 0.007(3) 0.010(3)
C40 0.032(3) 0.021(2) 0.028(3) 0.007(2) 0.008(2) 0.007(2)
C41 0.034(3) 0.033(3) 0.041(3) 0.010(2) 0.008(3) 0.013(2)
C42 0.043(3) 0.035(3) 0.046(3) 0.014(3) 0.009(3) 0.020(3)
C43 0.057(4) 0.031(3) 0.047(4) 0.019(3) 0.009(3) 0.014(3)
C44 0.039(3) 0.031(3) 0.042(3) 0.013(3) 0.008(3) 0.005(3)
C45 0.034(3) 0.021(3) 0.029(3) 0.004(2) 0.002(2) 0.004(2)
C46 0.032(3) 0.026(3) 0.028(3) 0.004(2) 0.006(2) 0.004(2)
O1 0.0239(18) 0.0253(18) 0.0286(18) 0.0055(15) 0.0072(15) 0.0057(14)
C48 0.034(3) 0.033(3) 0.049(4) 0.005(3) 0.015(3) -0.001(2)
C47 0.027(3) 0.047(4) 0.052(4) 0.021(3) 0.010(3) 0.004(3)
O2 0.034(2) 0.0206(18) 0.0298(19) 0.0051(15) 0.0061(16) 0.0058(15)
S1 0.0284(7) 0.0280(7) 0.0373(7) 0.0063(6) 0.0109(6) 0.0059(5)
Rh2 0.0239(2) 0.0214(2) 0.0290(2) 0.00306(16) 0.00093(17) 0.00870(16)
P3 0.0260(7) 0.0235(7) 0.0307(7) -0.0010(5) 0.0009(6) 0.0081(6)
C51 0.028(3) 0.027(3) 0.041(3) -0.001(2) -0.001(3) 0.010(2)
C52 0.037(3) 0.034(3) 0.046(4) -0.007(3) 0.003(3) 0.012(3)
C53 0.049(4) 0.050(4) 0.054(4) -0.020(3) -0.012(3) 0.012(3)
C54 0.031(4) 0.062(5) 0.084(6) -0.023(4) -0.005(4) 0.000(3)
C55 0.032(4) 0.059(4) 0.080(5) -0.014(4) 0.013(4) 0.002(3)
C56 0.027(3) 0.042(3) 0.054(4) -0.008(3) 0.006(3) 0.006(3)
C57 0.023(3) 0.025(3) 0.030(3) -0.004(2) -0.001(2) 0.004(2)
C58 0.034(3) 0.023(3) 0.045(3) 0.002(2) 0.010(3) 0.005(2)
C59 0.046(4) 0.022(3) 0.056(4) 0.003(3) 0.009(3) 0.012(3)
C60 0.039(3) 0.036(3) 0.052(4) -0.005(3) 0.007(3) 0.020(3)
C84 0.032(3) 0.038(3) 0.028(3) 0.003(2) 0.001(2) 0.011(2)
C61 0.031(3) 0.042(3) 0.053(4) 0.006(3) 0.015(3) 0.010(3)
C62 0.034(3) 0.028(3) 0.039(3) 0.004(2) 0.004(3) 0.009(2)
C63 0.029(3) 0.025(3) 0.035(3) 0.004(2) 0.003(2) 0.014(2)
C64 0.035(3) 0.037(3) 0.029(3) 0.000(2) 0.001(2) 0.014(2)
C65 0.045(4) 0.044(3) 0.031(3) 0.007(3) 0.002(3) 0.018(3)
C66 0.043(3) 0.036(3) 0.040(3) 0.018(3) 0.008(3) 0.017(3)
C67 0.027(3) 0.029(3) 0.036(3) 0.006(2) 0.003(2) 0.012(2)
C68 0.028(3) 0.031(3) 0.032(3) 0.009(2) 0.001(2) 0.013(2)
C69 0.023(3) 0.022(3) 0.032(3) 0.003(2) -0.001(2) 0.009(2)
C70 0.023(3) 0.022(3) 0.036(3) 0.003(2) -0.003(2) 0.006(2)
C71 0.032(3) 0.026(3) 0.034(3) 0.011(2) -0.004(2) 0.009(2)
C72 0.045(4) 0.030(3) 0.056(4) 0.011(3) -0.014(3) 0.010(3)
C73 0.037(3) 0.058(4) 0.054(4) 0.022(3) 0.007(3) 0.006(3)
C74 0.035(3) 0.028(3) 0.046(4) 0.009(3) -0.002(3) 0.007(2)
P4 0.0271(7) 0.0269(7) 0.0265(7) 0.0030(5) 0.0001(6) 0.0091(6)
C75 0.039(3) 0.024(3) 0.048(4) -0.007(3) -0.002(3) 0.002(2)
C76 0.037(3) 0.033(3) 0.030(3) -0.003(2) -0.005(2) 0.008(2)
C77 0.030(3) 0.023(3) 0.033(3) 0.003(2) -0.002(2) 0.008(2)
C78 0.036(3) 0.025(3) 0.030(3) 0.004(2) 0.000(2) 0.012(2)
C79 0.034(3) 0.031(3) 0.037(3) 0.008(2) -0.002(3) 0.006(2)
C80 0.027(3) 0.036(3) 0.053(4) 0.006(3) 0.002(3) 0.006(2)
C81 0.030(3) 0.037(3) 0.050(4) 0.001(3) -0.016(3) 0.009(3)
C82 0.054(4) 0.048(4) 0.038(3) 0.014(3) -0.006(3) 0.017(3)
C83 0.036(3) 0.041(3) 0.034(3) 0.006(3) 0.000(3) 0.008(3)
C85 0.043(4) 0.046(3) 0.040(3) 0.006(3) 0.007(3) 0.020(3)
C86 0.053(4) 0.066(5) 0.054(4) 0.005(4) 0.015(3) 0.031(4)
C87 0.052(4) 0.088(6) 0.049(4) 0.011(4) 0.022(4) 0.020(4)
C88 0.055(4) 0.063(4) 0.047(4) 0.017(3) 0.015(3) 0.005(4)
C89 0.038(3) 0.046(3) 0.033(3) 0.005(3) 0.006(3) 0.011(3)
C90 0.032(3) 0.022(3) 0.032(3) 0.002(2) 0.000(2) 0.005(2)
C91 0.038(3) 0.036(3) 0.043(3) 0.007(3) 0.007(3) 0.007(3)
C92 0.047(4) 0.035(3) 0.052(4) 0.006(3) 0.010(3) -0.005(3)
C93 0.064(5) 0.028(3) 0.062(4) 0.021(3) 0.007(4) 0.005(3)
C94 0.054(4) 0.031(3) 0.061(4) 0.020(3) 0.013(3) 0.019(3)
C95 0.036(3) 0.022(3) 0.037(3) 0.006(2) 0.004(3) 0.009(2)
C96 0.032(3) 0.026(3) 0.033(3) 0.005(2) 0.001(2) 0.010(2)
O3 0.0237(19) 0.0244(19) 0.035(2) 0.0046(15) 0.0010(16) 0.0082(15)
C98 0.038(3) 0.052(4) 0.040(3) 0.004(3) 0.003(3) 0.028(3)
C97 0.040(4) 0.043(4) 0.069(4) 0.016(3) 0.014(3) 0.023(3)
O4 0.034(2) 0.0187(17) 0.0268(18) 0.0026(14) 0.0004(16) 0.0073(15)
S2 0.0279(7) 0.0333(7) 0.0359(7) 0.0031(6) 0.0021(6) 0.0145(6)
B200 0.050(4) 0.029(3) 0.027(3) 0.007(3) 0.002(3) 0.019(3)
C201 0.048(3) 0.031(3) 0.026(3) 0.008(2) 0.010(3) 0.020(3)
C202 0.049(4) 0.027(3) 0.036(3) 0.010(2) 0.000(3) 0.013(3)
C203 0.061(4) 0.034(3) 0.045(4) 0.012(3) 0.001(3) 0.025(3)
C204 0.054(4) 0.042(4) 0.049(4) 0.013(3) -0.006(3) 0.015(3)
C205 0.054(4) 0.032(3) 0.045(4) 0.006(3) -0.006(3) 0.010(3)
C206 0.060(4) 0.028(3) 0.033(3) 0.011(2) 0.002(3) 0.019(3)
C207 0.080(5) 0.043(4) 0.067(5) 0.010(4) -0.005(4) 0.033(4)
F1 0.124(4) 0.034(2) 0.131(4) 0.013(2) -0.048(3) 0.025(3)
F2 0.196(6) 0.103(4) 0.150(5) 0.055(4) 0.082(5) 0.115(4)
F3 0.110(4) 0.057(3) 0.093(3) 0.024(2) -0.033(3) 0.036(2)
C208 0.087(6) 0.049(5) 0.073(6) 0.018(4) -0.033(5) 0.012(4)
F4 0.164(6) 0.080(4) 0.276(8) 0.040(5) -0.146(6) -0.014(4)
F5 0.108(4) 0.066(3) 0.114(4) 0.004(3) 0.039(3) -0.018(3)
F6 0.172(5) 0.077(3) 0.113(4) -0.040(3) 0.076(4) -0.057(4)
C209 0.034(3) 0.026(3) 0.029(3) 0.004(2) -0.005(2) 0.009(2)
C210 0.038(3) 0.026(3) 0.045(3) 0.003(2) -0.004(3) 0.007(2)
C211 0.036(3) 0.029(3) 0.062(4) 0.018(3) 0.006(3) 0.003(3)
C212 0.040(3) 0.037(3) 0.060(4) 0.017(3) 0.017(3) 0.007(3)
C213 0.034(3) 0.035(3) 0.043(3) 0.012(3) 0.006(3) 0.010(2)
C214 0.036(3) 0.027(3) 0.033(3) 0.009(2) -0.001(2) 0.008(2)
C215 0.051(5) 0.039(4) 0.108(7) 0.021(4) 0.008(4) 0.008(3)
F7 0.123(4) 0.031(2) 0.186(5) 0.035(3) 0.082(4) 0.015(2)
F8 0.067(3) 0.053(3) 0.175(5) 0.019(3) 0.022(3) -0.012(2)
F9 0.148(5) 0.083(4) 0.128(5) 0.068(3) 0.029(4) -0.006(3)
C216 0.051(4) 0.041(4) 0.056(4) 0.017(3) 0.026(3) 0.015(3)
F10 0.123(4) 0.058(2) 0.066(3) 0.017(2) 0.055(3) 0.026(2)
F11 0.072(3) 0.088(3) 0.105(4) 0.000(3) 0.003(3) 0.052(3)
F12 0.083(3) 0.0311(19) 0.086(3) 0.0093(18) 0.048(2) 0.0116(19)
C217 0.050(4) 0.028(3) 0.022(3) 0.004(2) -0.002(3) 0.015(3)
C218 0.047(3) 0.033(3) 0.025(3) 0.005(2) 0.001(3) 0.017(3)
C219 0.057(4) 0.031(3) 0.024(3) 0.002(2) 0.002(3) 0.010(3)
C220 0.069(4) 0.034(3) 0.027(3) 0.010(2) -0.001(3) 0.020(3)
C221 0.058(4) 0.040(3) 0.037(3) 0.006(3) -0.005(3) 0.022(3)
C222 0.048(4) 0.036(3) 0.034(3) 0.009(2) 0.005(3) 0.022(3)
C223 0.071(5) 0.040(3) 0.032(3) 0.012(3) 0.010(3) 0.023(3)
F13 0.112(5) 0.091(5) 0.162(7) 0.064(5) 0.093(5) 0.060(4)
F14 0.069(4) 0.075(4) 0.063(4) -0.041(3) 0.027(3) -0.027(3)
F15 0.101(5) 0.141(6) 0.048(4) 0.051(4) -0.007(3) -0.033(5)
C224 0.059(5) 0.053(4) 0.055(4) 0.017(3) -0.004(4) 0.026(4)
F16 0.122(4) 0.160(5) 0.076(3) 0.050(3) 0.002(3) 0.094(4)
F17 0.114(4) 0.177(5) 0.089(4) -0.037(4) -0.021(3) 0.113(4)
F18 0.076(4) 0.124(5) 0.197(6) 0.070(4) -0.012(4) 0.040(3)
C225 0.068(5) 0.035(3) 0.029(3) 0.005(3) -0.003(3) 0.024(3)
C226 0.092(5) 0.044(4) 0.032(3) 0.010(3) 0.009(3) 0.036(4)
C227 0.151(9) 0.052(5) 0.033(4) 0.006(3) 0.013(5) 0.052(5)
C228 0.181(11) 0.046(5) 0.040(4) -0.006(4) -0.024(6) 0.034(6)
C229 0.113(8) 0.053(5) 0.052(5) -0.007(4) -0.028(5) 0.018(5)
C230 0.067(5) 0.042(4) 0.048(4) 0.000(3) -0.018(4) 0.014(3)
C232 0.130(11) 0.080(7) 0.086(8) -0.027(6) -0.057(8) -0.006(7)
F22 0.157(5) 0.085(4) 0.140(5) -0.028(4) -0.063(4) -0.003(4)
F23 0.124(5) 0.118(5) 0.180(6) 0.011(5) -0.059(5) 0.026(4)
F24 0.128(6) 0.177(7) 0.143(6) 0.001(5) -0.021(5) -0.049(5)
B300 0.037(4) 0.024(3) 0.026(3) 0.005(2) 0.002(3) 0.007(3)
C301 0.028(3) 0.029(3) 0.029(3) 0.004(2) 0.000(2) 0.005(2)
C302 0.033(3) 0.027(3) 0.043(3) 0.004(2) 0.010(3) 0.000(2)
C303 0.041(3) 0.033(3) 0.042(3) 0.000(3) 0.012(3) 0.005(3)
C304 0.032(3) 0.039(3) 0.043(3) 0.006(3) 0.015(3) 0.004(3)
C305 0.034(3) 0.030(3) 0.039(3) 0.007(2) 0.006(3) 0.008(2)
C306 0.030(3) 0.028(3) 0.030(3) 0.004(2) 0.002(2) 0.005(2)
C307 0.062(5) 0.050(4) 0.070(5) 0.002(4) 0.036(4) 0.005(4)
F51 0.075(3) 0.026(2) 0.084(4) -0.002(2) 0.050(3) 0.002(2)
F52 0.220(7) 0.068(4) 0.068(4) 0.004(3) 0.064(5) 0.035(4)
F53 0.064(4) 0.074(4) 0.174(6) -0.033(4) 0.041(4) 0.023(3)
C308 0.057(4) 0.035(3) 0.059(4) 0.012(3) 0.028(4) 0.005(3)
F54 0.128(4) 0.046(2) 0.097(3) 0.019(2) 0.075(3) 0.007(2)
F55 0.089(3) 0.065(3) 0.086(3) 0.017(2) -0.003(3) -0.033(2)
F56 0.075(3) 0.045(2) 0.144(4) 0.038(3) 0.037(3) 0.021(2)
C309 0.034(3) 0.026(3) 0.028(3) 0.008(2) 0.010(2) 0.007(2)
C310 0.041(3) 0.021(3) 0.034(3) 0.011(2) 0.008(3) 0.008(2)
C311 0.041(3) 0.028(3) 0.031(3) 0.012(2) -0.001(3) 0.000(2)
C312 0.044(3) 0.030(3) 0.033(3) 0.012(2) -0.007(3) 0.003(3)
C313 0.042(3) 0.028(3) 0.031(3) 0.009(2) 0.001(3) 0.010(2)
C314 0.037(3) 0.024(3) 0.032(3) 0.006(2) 0.004(2) 0.006(2)
C315 0.060(4) 0.036(4) 0.048(4) 0.013(3) -0.010(3) -0.001(3)
F57 0.079(3) 0.0286(19) 0.078(3) 0.0048(18) -0.024(2) 0.0067(18)
F58 0.078(3) 0.051(2) 0.103(3) 0.013(2) 0.017(3) -0.022(2)
F59 0.099(3) 0.044(2) 0.058(2) 0.0101(18) -0.037(2) -0.006(2)
C316 0.057(4) 0.034(3) 0.048(4) 0.009(3) -0.005(3) 0.013(3)
F60 0.097(3) 0.044(2) 0.057(2) 0.0165(18) -0.023(2) 0.023(2)
F61 0.082(3) 0.070(3) 0.115(4) 0.030(3) 0.028(3) 0.048(2)
F62 0.085(3) 0.0281(19) 0.073(3) 0.0086(18) -0.024(2) 0.0099(19)
C317 0.040(3) 0.029(3) 0.026(3) 0.008(2) 0.007(2) 0.009(2)
C172 0.039(3) 0.035(3) 0.028(3) 0.011(2) 0.004(3) 0.009(3)
C319 0.050(4) 0.037(3) 0.028(3) 0.007(2) 0.000(3) 0.004(3)
C320 0.087(5) 0.037(3) 0.027(3) 0.005(3) 0.002(3) 0.018(3)
C321 0.074(5) 0.061(4) 0.033(3) 0.006(3) 0.008(3) 0.039(4)
C322 0.047(4) 0.052(4) 0.029(3) 0.005(3) 0.005(3) 0.020(3)
C323 0.062(5) 0.056(4) 0.043(4) 0.002(3) 0.002(4) 0.000(4)
F63 0.047(3) 0.175(5) 0.078(3) -0.044(3) 0.000(2) 0.003(3)
F64 0.115(4) 0.065(3) 0.084(3) 0.011(2) -0.025(3) -0.030(3)
F65 0.074(3) 0.099(3) 0.051(2) 0.027(2) -0.013(2) 0.009(2)
C324 0.120(8) 0.116(8) 0.048(5) -0.006(5) 0.004(5) 0.082(7)
F66 0.146(5) 0.100(4) 0.077(3) -0.008(3) 0.021(3) 0.083(3)
F67 0.099(4) 0.144(5) 0.145(5) -0.011(4) 0.046(4) 0.052(4)
F68 0.158(5) 0.186(6) 0.090(4) -0.003(4) 0.004(4) 0.141(5)
C325 0.043(3) 0.029(3) 0.023(3) 0.003(2) 0.003(2) 0.013(2)
C326 0.047(4) 0.036(3) 0.027(3) 0.001(2) -0.003(3) 0.018(3)
C327 0.074(5) 0.042(4) 0.031(3) 0.003(3) 0.002(3) 0.032(3)
C328 0.107(6) 0.032(3) 0.030(3) 0.008(3) 0.012(4) 0.027(4)
C329 0.074(5) 0.028(3) 0.026(3) 0.007(2) 0.011(3) 0.008(3)
C330 0.047(4) 0.028(3) 0.026(3) 0.005(2) 0.004(3) 0.008(3)
C331 0.124(8) 0.066(5) 0.049(4) 0.008(4) -0.005(5) 0.066(5)
F69 0.117(5) 0.142(6) 0.074(4) -0.040(4) -0.050(4) 0.093(4)
F70 0.084(4) 0.094(5) 0.083(4) 0.016(3) 0.012(3) 0.064(4)
F71 0.143(5) 0.093(4) 0.142(6) 0.054(4) 0.018(4) 0.082(4)
C332 0.097(6) 0.043(4) 0.052(4) 0.023(3) 0.025(4) 0.007(4)
F72 0.114(4) 0.120(5) 0.060(3) 0.044(3) 0.031(3) -0.002(4)
F73 0.097(4) 0.070(4) 0.091(4) -0.028(3) 0.045(3) -0.021(3)
F74 0.087(4) 0.086(4) 0.128(5) 0.056(4) 0.056(4) 0.015(3)
F19 0.173(7) 0.097(6) 0.076(6) -0.002(4) 0.019(5) 0.096(5)
F20 0.119(6) 0.091(6) 0.046(4) 0.022(4) 0.031(4) 0.038(5)
F21 0.102(6) 0.163(8) 0.102(7) -0.049(6) 0.005(6) 0.057(6)
C231 0.274(17) 0.055(6) 0.066(6) 0.025(5) 0.089(9) 0.082(8)
F120 0.120(7) 0.089(7) 0.083(6) 0.011(5) 0.067(6) 0.035(6)
F119 0.134(8) 0.102(7) 0.096(7) 0.031(6) 0.037(6) 0.058(6)
F121 0.167(9) 0.134(9) 0.109(8) -0.037(7) 0.009(7) 0.056(7)

loop_
_atom_type_symbol
_atom_type_description
_atom_type_scat_dispersion_real
_atom_type_scat_dispersion_imag
_atom_type_scat_source
C C 0.0033 0.0016 'International Tables Vol C Tables 4.2.6.8 and 6.1.1.4'
H H 0.0000 0.0000 'International Tables Vol C Tables 4.2.6.8 and 6.1.1.4'
B B 0.0013 0.0007 'International Tables Vol C Tables 4.2.6.8 and 6.1.1.4'
O O 0.0106 0.0060 'International Tables Vol C Tables 4.2.6.8 and 6.1.1.4'
F F 0.0171 0.0103 'International Tables Vol C Tables 4.2.6.8 and 6.1.1.4'
P P 0.1023 0.0942 'International Tables Vol C Tables 4.2.6.8 and 6.1.1.4'
S S 0.1246 0.1234 'International Tables Vol C Tables 4.2.6.8 and 6.1.1.4'
Rh Rh -1.1178 0.9187 'International Tables Vol C Tables 4.2.6.8 and 6.1.1.4'

loop_
_geom_angle_atom_site_label_1
_geom_angle_atom_site_label_2
_geom_angle_atom_site_label_3
_geom_angle
C40 Rh1 O1 80.78(17)
C40 Rh1 O2 174.60(17)
O1 Rh1 O2 93.83(13)
C40 Rh1 P1 97.44(15)
O1 Rh1 P1 90.08(10)
O2 Rh1 P1 82.63(9)
C40 Rh1 P2 97.01(15)
O1 Rh1 P2 89.15(10)
O2 Rh1 P2 82.69(9)
P1 Rh1 P2 165.22(5)
C40 Rh1 S1 96.44(15)
O1 Rh1 S1 173.00(10)
O2 Rh1 S1 88.95(10)
P1 Rh1 S1 83.89(6)
P2 Rh1 S1 97.58(6)
C7 P1 C13 109.9(2)
C7 P1 C1 108.6(2)
C13 P1 C1 103.6(2)
C7 P1 Rh1 117.10(17)
C13 P1 Rh1 100.06(18)
C1 P1 Rh1 116.21(17)
C2 C1 C6 118.5(5)
C2 C1 P1 123.0(4)
C6 C1 P1 118.2(4)
C1 C2 C3 120.6(5)
C4 C3 C2 120.6(6)
C3 C4 C5 119.9(6)
C4 C5 C6 119.6(5)
C5 C6 C1 120.9(5)
C12 C7 C8 119.2(5)
C12 C7 P1 123.8(4)
C8 C7 P1 116.7(4)
C9 C8 C7 120.6(5)
C8 C9 C10 119.6(5)
C11 C10 C9 120.2(5)
C10 C11 C12 120.2(5)
C11 C12 C7 120.1(5)
C18 C13 C14 118.0(5)
C18 C13 P1 121.4(4)
C14 C13 P1 120.5(4)
C15 C14 C13 120.3(5)
C16 C15 C14 119.5(5)
C15 C16 C17 122.6(5)
C16 C17 C18 117.1(5)
C16 C17 C21 120.5(5)
C18 C17 C21 122.3(5)
C17 C18 C13 122.4(5)
C17 C18 O2 121.2(4)
C13 C18 O2 116.4(4)
C20 C19 C27 122.7(5)
C20 C19 O2 120.9(5)
C27 C19 O2 116.5(4)
C19 C20 C24 116.9(5)
C19 C20 C21 122.8(5)
C24 C20 C21 120.3(5)
C20 C21 C17 110.5(4)
C20 C21 C23 109.9(5)
C17 C21 C23 110.5(5)
C20 C21 C22 108.1(5)
C17 C21 C22 108.0(4)
C23 C21 C22 109.7(4)
C25 C24 C20 122.1(5)
C34 P2 C28 103.9(2)
C34 P2 C27 108.0(2)
C28 P2 C27 104.7(2)
C34 P2 Rh1 126.08(18)
C28 P2 Rh1 112.39(17)
C27 P2 Rh1 99.93(17)
C26 C25 C24 119.8(5)
C25 C26 C27 120.4(5)
C26 C27 C19 118.1(5)
C26 C27 P2 121.0(4)
C19 C27 P2 120.9(4)
C33 C28 C29 119.1(5)
C33 C28 P2 122.7(4)
C29 C28 P2 118.0(4)
C30 C29 C28 119.6(5)
C31 C30 C29 120.6(6)
C32 C31 C30 119.9(5)
C31 C32 C33 120.4(5)
C32 C33 C28 120.4(5)
C35 C34 C39 118.8(5)
C35 C34 P2 121.7(4)
C39 C34 P2 119.4(4)
C36 C35 C34 120.6(6)
C37 C36 C35 120.2(6)
C36 C37 C38 120.2(6)
C37 C38 C39 120.3(6)
C38 C39 C34 119.8(6)
C41 C40 C45 117.4(5)
C41 C40 Rh1 129.8(4)
C45 C40 Rh1 112.8(4)
C42 C41 C40 121.0(5)
C43 C42 C41 121.2(5)
C42 C43 C44 120.2(5)
C43 C44 C45 119.3(5)
C44 C45 C40 120.9(5)
C44 C45 C46 123.9(5)
C40 C45 C46 115.1(4)
O1 C46 C45 117.6(5)
O1 C46 C47 118.7(5)
C45 C46 C47 123.7(5)
C46 O1 Rh1 113.6(3)
C18 O2 C19 119.7(4)
C18 O2 Rh1 118.3(3)
C19 O2 Rh1 118.6(3)
C48 S1 Rh1 109.62(19)
C90 Rh2 O3 80.34(18)
C90 Rh2 O4 173.96(18)
O3 Rh2 O4 93.86(13)
C90 Rh2 P4 95.36(15)
O3 Rh2 P4 91.71(10)
O4 Rh2 P4 83.05(9)
C90 Rh2 P3 98.79(15)
O3 Rh2 P3 88.02(10)
O4 Rh2 P3 82.59(10)
P4 Rh2 P3 165.59(5)
C90 Rh2 S2 96.98(16)
O3 Rh2 S2 173.98(10)
O4 Rh2 S2 88.62(10)
P4 Rh2 S2 83.14(6)
P3 Rh2 S2 97.74(6)
C51 P3 C57 103.0(2)
C51 P3 C63 108.8(2)
C57 P3 C63 105.4(2)
C51 P3 Rh2 124.97(19)
C57 P3 Rh2 113.41(17)
C63 P3 Rh2 99.85(17)
C56 C51 C52 119.3(5)
C56 C51 P3 119.6(4)
C52 C51 P3 121.0(4)
C53 C52 C51 119.5(6)
C54 C53 C52 120.5(6)
C53 C54 C55 119.8(6)
C56 C55 C54 120.8(6)
C55 C56 C51 120.1(6)
C62 C57 C58 119.3(5)
C62 C57 P3 123.1(4)
C58 C57 P3 117.4(4)
C59 C58 C57 120.1(5)
C58 C59 C60 120.2(5)
C61 C60 C59 120.1(5)
C89 C84 C85 119.7(5)
C89 C84 P4 117.2(4)
C85 C84 P4 122.9(5)
C60 C61 C62 119.9(5)
C57 C62 C61 120.4(5)
C64 C63 C68 118.7(5)
C64 C63 P3 121.0(4)
C68 C63 P3 120.3(4)
C65 C64 C63 120.3(5)
C64 C65 C66 120.3(5)
C65 C66 C67 121.4(5)
C66 C67 C68 117.6(5)
C66 C67 C71 120.0(5)
C68 C67 C71 122.5(5)
O4 C68 C67 120.7(5)
O4 C68 C63 117.5(4)
C67 C68 C63 121.8(5)
C70 C69 C77 123.0(5)
C70 C69 O4 120.6(4)
C77 C69 O4 116.3(4)
C69 C70 C74 116.5(5)
C69 C70 C71 123.4(4)
C74 C70 C71 120.1(5)
C70 C71 C67 109.8(4)
C70 C71 C73 108.7(4)
C67 C71 C73 108.6(5)
C70 C71 C72 109.9(5)
C67 C71 C72 109.6(4)
C73 C71 C72 110.4(5)
C75 C74 C70 122.5(5)
C84 P4 C77 110.2(2)
C84 P4 C78 108.3(2)
C77 P4 C78 103.2(2)
C84 P4 Rh2 118.37(19)
C77 P4 Rh2 100.14(17)
C78 P4 Rh2 115.15(17)
C74 C75 C76 120.2(5)
C75 C76 C77 119.6(5)
C76 C77 C69 118.1(5)
C76 C77 P4 120.7(4)
C69 C77 P4 121.1(4)
C83 C78 C79 118.5(5)
C83 C78 P4 124.0(4)
C79 C78 P4 117.3(4)
C80 C79 C78 120.6(5)
C81 C80 C79 120.0(6)
C82 C81 C80 119.8(5)
C81 C82 C83 120.9(6)
C82 C83 C78 120.3(6)
C86 C85 C84 119.0(6)
C87 C86 C85 121.2(6)
C86 C87 C88 120.5(6)
C87 C88 C89 119.4(7)
C84 C89 C88 120.3(6)
C91 C90 C95 117.9(5)
C91 C90 Rh2 128.9(4)
C95 C90 Rh2 113.1(4)
C92 C91 C90 120.2(5)
C93 C92 C91 121.1(6)
C94 C93 C92 120.1(6)
C93 C94 C95 119.8(6)
C94 C95 C90 120.8(5)
C94 C95 C96 124.2(5)
C90 C95 C96 115.0(5)
O3 C96 C95 118.1(4)
O3 C96 C97 118.2(5)
C95 C96 C97 123.7(5)
C96 O3 Rh2 113.4(3)
C68 O4 C69 119.9(4)
C68 O4 Rh2 118.6(3)
C69 O4 Rh2 117.5(3)
C98 S2 Rh2 109.24(19)
C225 B200 C209 111.3(5)
C225 B200 C201 111.4(4)
C209 B200 C201 105.7(4)
C225 B200 C217 103.3(4)
C209 B200 C217 113.2(4)
C201 B200 C217 112.0(5)
C206 C201 C202 115.1(5)
C206 C201 B200 123.5(5)
C202 C201 B200 121.2(5)
C203 C202 C201 122.9(5)
C202 C203 C204 120.8(5)
C202 C203 C207 121.2(6)
C204 C203 C207 117.9(6)
C205 C204 C203 117.3(6)
C204 C205 C206 120.9(6)
C204 C205 C208 118.9(6)
C206 C205 C208 120.2(5)
C205 C206 C201 123.0(5)
F2 C207 F3 107.7(7)
F2 C207 F1 104.9(7)
F3 C207 F1 104.4(6)
F2 C207 C203 112.4(7)
F3 C207 C203 113.3(6)
F1 C207 C203 113.4(6)
F4 C208 F6 108.8(8)
F4 C208 F5 102.7(9)
F6 C208 F5 102.3(6)
F4 C208 C205 114.8(6)
F6 C208 C205 113.2(8)
F5 C208 C205 113.8(7)
C214 C209 C210 115.0(5)
C214 C209 B200 123.9(5)
C210 C209 B200 121.1(5)
C211 C210 C209 123.4(5)
C212 C211 C210 120.2(5)
C212 C211 C215 117.7(6)
C210 C211 C215 122.0(6)
C213 C212 C211 118.3(6)
C212 C213 C214 120.8(5)
C212 C213 C216 118.4(5)
C214 C213 C216 120.6(5)
C209 C214 C213 122.3(5)
F8 C215 F7 109.5(7)
F8 C215 F9 101.6(7)
F7 C215 F9 106.0(7)
F8 C215 C211 112.7(6)
F7 C215 C211 113.2(7)
F9 C215 C211 113.0(7)
F10 C216 F12 106.4(5)
F10 C216 F11 105.8(5)
F12 C216 F11 106.0(5)
F10 C216 C213 113.2(5)
F12 C216 C213 113.3(5)
F11 C216 C213 111.6(5)
C218 C217 C222 115.8(5)
C218 C217 B200 123.3(5)
C222 C217 B200 120.3(5)
C217 C218 C219 122.7(5)
C220 C219 C218 120.2(6)
C220 C219 C223 119.4(5)
C218 C219 C223 120.3(5)
C219 C220 C221 118.6(5)
C220 C221 C222 120.6(6)
C220 C221 C224 119.2(6)
C222 C221 C224 120.2(6)
C221 C222 C217 122.1(6)
F114 C223 F14 130.5(8)
F114 C223 F113 105.6(7)
F14 C223 F113 49.5(6)
F114 C223 F13 55.2(6)
F14 C223 F13 105.7(6)
F113 C223 F13 131.7(8)
F114 C223 F15 51.6(6)
F14 C223 F15 104.2(5)
F113 C223 F15 58.9(7)
F13 C223 F15 103.3(5)
F114 C223 F115 103.6(7)
F14 C223 F115 58.2(6)
F113 C223 F115 104.0(7)
F13 C223 F115 52.4(6)
F15 C223 F115 132.5(8)
F114 C223 C219 114.8(6)
F14 C223 C219 114.5(5)
F113 C223 C219 113.8(6)
F13 C223 C219 114.4(5)
F15 C223 C219 113.5(5)
F115 C223 C219 113.8(6)
F17 C224 F16 108.1(6)
F17 C224 F18 105.6(7)
F16 C224 F18 100.0(6)
F17 C224 C221 113.7(6)
F16 C224 C221 115.0(6)
F18 C224 C221 113.2(6)
C230 C225 C226 115.9(6)
C230 C225 B200 122.4(6)
C226 C225 B200 121.5(6)
C227 C226 C225 121.8(7)
C226 C227 C228 121.1(7)
C226 C227 C231 118.8(7)
C228 C227 C231 119.8(6)
C229 C228 C227 118.7(7)
C228 C229 C230 119.8(9)
C228 C229 C232 120.9(9)
C230 C229 C232 119.3(9)
C229 C230 C225 122.7(8)
F24 C232 F23 106.5(13)
F24 C232 F22 105.6(12)
F23 C232 F22 105.2(8)
F24 C232 C229 113.3(9)
F23 C232 C229 112.0(11)
F22 C232 C229 113.5(11)
C301 B300 C317 111.9(4)
C301 B300 C309 103.1(4)
C317 B300 C309 111.7(4)
C301 B300 C325 112.9(4)
C317 B300 C325 105.7(4)
C309 B300 C325 111.6(4)
C306 C301 C302 115.2(5)
C306 C301 B300 122.9(4)
C302 C301 B300 121.5(5)
C303 C302 C301 122.6(5)
C304 C303 C302 120.4(5)
C304 C303 C307 119.1(5)
C302 C303 C307 120.5(5)
C303 C304 C305 118.2(5)
C306 C305 C304 121.1(5)
C306 C305 C308 119.5(5)
C304 C305 C308 119.4(5)
C305 C306 C301 122.6(5)
F151 C307 F51 127.2(8)
F151 C307 F53 48.4(8)
F51 C307 F53 107.8(5)
F151 C307 F153 106.2(7)
F51 C307 F153 51.2(10)
F53 C307 F153 133.1(9)
F151 C307 F152 104.4(7)
F51 C307 F152 54.1(10)
F53 C307 F152 60.6(9)
F153 C307 F152 103.3(7)
F151 C307 F52 56.6(8)
F51 C307 F52 103.3(5)
F53 C307 F52 103.2(5)
F153 C307 F52 56.3(10)
F152 C307 F52 136.5(9)
F151 C307 C303 116.4(7)
F51 C307 C303 116.4(5)
F53 C307 C303 113.0(5)
F153 C307 C303 113.9(7)
F152 C307 C303 111.4(7)
F52 C307 C303 112.1(5)
F54 C308 F55 105.5(6)
F54 C308 F56 107.4(6)
F55 C308 F56 103.3(5)
F54 C308 C305 115.3(5)
F55 C308 C305 112.5(6)
F56 C308 C305 111.9(5)
C310 C309 C314 114.7(5)
C310 C309 B300 122.4(4)
C314 C309 B300 122.8(5)
C311 C310 C309 122.6(5)
C312 C311 C310 121.2(5)
C312 C311 C315 119.8(5)
C310 C311 C315 118.7(5)
C313 C312 C311 117.3(5)
C314 C313 C312 120.9(5)
C314 C313 C316 119.8(5)
C312 C313 C316 118.9(5)
C313 C314 C309 123.2(5)
F59 C315 F57 106.3(6)
F59 C315 F58 107.2(6)
F57 C315 F58 105.3(5)
F59 C315 C311 113.3(5)
F57 C315 C311 113.0(5)
F58 C315 C311 111.3(6)
F61 C316 F62 106.2(5)
F61 C316 F60 106.2(5)
F62 C316 F60 105.5(5)
F61 C316 C313 112.3(5)
F62 C316 C313 113.5(5)
F60 C316 C313 112.6(5)
C322 C317 C172 115.3(5)
C322 C317 B300 124.7(5)
C172 C317 B300 120.0(5)
C319 C172 C317 122.3(5)
C320 C319 C172 120.3(6)
C320 C319 C323 118.5(6)
C172 C319 C323 121.1(6)
C319 C320 C321 119.1(6)
C320 C321 C322 119.9(6)
C320 C321 C324 121.0(7)
C322 C321 C324 119.1(7)
C321 C322 C317 123.0(6)
F63 C323 F65 106.0(7)
F63 C323 F64 106.7(7)
F65 C323 F64 103.7(6)
F63 C323 C319 113.8(6)
F65 C323 C319 112.4(6)
F64 C323 C319 113.4(6)
F66 C324 F68 109.9(8)
F66 C324 F67 103.9(7)
F68 C324 F67 104.8(10)
F66 C324 C321 114.5(9)
F68 C324 C321 113.1(7)
F67 C324 C321 109.9(8)
C326 C325 C330 116.3(5)
C326 C325 B300 122.4(5)
C330 C325 B300 121.3(5)
C325 C326 C327 121.8(6)
C328 C327 C326 120.5(6)
C328 C327 C331 120.5(5)
C326 C327 C331 118.9(6)
C327 C328 C329 119.2(6)
C330 C329 C328 119.8(6)
C330 C329 C332 121.1(5)
C328 C329 C332 119.1(5)
C329 C330 C325 122.4(5)
F169 C331 F69 129.0(10)
F169 C331 F70 42.6(10)
F69 C331 F70 107.0(6)
F169 C331 F170 107.5(8)
F69 C331 F170 60.6(9)
F70 C331 F170 133.9(9)
F169 C331 F71 60.9(10)
F69 C331 F71 108.1(6)
F70 C331 F71 101.7(5)
F170 C331 F71 52.2(10)
F169 C331 F171 106.1(8)
F69 C331 F171 43.8(9)
F70 C331 F171 68.3(10)
F170 C331 F171 102.3(7)
F71 C331 F171 135.3(10)
F169 C331 C327 116.0(7)
F69 C331 C327 114.0(5)
F70 C331 C327 113.1(5)
F170 C331 C327 112.2(7)
F71 C331 C327 112.1(6)
F171 C331 C327 111.7(7)
F173 C332 F73 130.7(10)
F173 C332 F72 56.9(13)
F73 C332 F72 107.1(5)
F173 C332 F172 106.2(8)
F73 C332 F172 45.7(12)
F72 C332 F172 131.4(10)
F173 C332 F174 105.5(8)
F73 C332 F174 61.5(12)
F72 C332 F174 51.8(13)
F172 C332 F174 104.2(8)
F173 C332 F74 48.1(13)
F73 C332 F74 104.2(6)
F72 C332 F74 101.6(5)
F172 C332 F74 62.7(13)
F174 C332 F74 133.8(9)
F173 C332 C329 114.6(8)
F73 C332 C329 114.2(5)
F72 C332 C329 114.7(6)
F172 C332 C329 113.6(7)
F174 C332 C329 111.9(7)
F74 C332 C329 113.8(5)
C802 C803 C804 115.3(9)
C805 C804 C803 117.7(11)
C801 C802 C803 116.2(10)
C703 C702 C701 120.2(6)
C703 C702 F702 125.0(9)
C701 C702 F702 114.3(10)
C702 C703 C704 119.9(6)
C702 C701 C706 119.5(6)
C702 C701 F701 116.3(11)
C706 C701 F701 124.2(10)
C705 C706 C701 120.0(6)
C706 C705 C704 120.3(6)
C705 C704 C703 119.9(7)
F21 C231 F121 117.1(10)
F21 C231 F19 113.9(7)
F121 C231 F19 41.6(7)
F21 C231 F119 39.7(6)
F121 C231 F119 108.0(7)
F19 C231 F119 134.7(8)
F21 C231 F120 55.9(7)
F121 C231 F120 104.4(7)
F19 C231 F120 71.0(6)
F119 C231 F120 95.5(6)
F21 C231 F20 104.8(7)
F121 C231 F20 54.6(7)
F19 C231 F20 96.1(5)
F119 C231 F20 69.6(6)
F120 C231 F20 144.5(8)
F21 C231 C227 120.8(7)
F121 C231 C227 122.0(7)
F19 C231 C227 112.2(6)
F119 C231 C227 113.1(6)
F120 C231 C227 110.4(5)
F20 C231 C227 105.2(5)

loop_
_geom_bond_atom_site_label_1
_geom_bond_atom_site_label_2
_geom_bond_distance
Rh1 C40 1.975(5)
Rh1 O1 2.102(3)
Rh1 O2 2.215(3)
Rh1 P1 2.2983(16)
Rh1 P2 2.3068(16)
Rh1 S1 2.3373(14)
P1 C7 1.815(5)
P1 C13 1.815(5)
P1 C1 1.830(5)
C1 C2 1.372(8)
C1 C6 1.399(7)
C2 C3 1.391(8)
C3 C4 1.370(9)
C4 C5 1.381(8)
C5 C6 1.386(8)
C7 C12 1.390(7)
C7 C8 1.391(7)
C8 C9 1.380(7)
C9 C10 1.388(8)
C10 C11 1.378(8)
C11 C12 1.384(8)
C13 C18 1.397(7)
C13 C14 1.400(7)
C14 C15 1.381(8)
C15 C16 1.376(8)
C16 C17 1.380(8)
C17 C18 1.389(7)
C17 C21 1.533(7)
C18 O2 1.407(6)
C19 C20 1.389(7)
C19 C27 1.402(7)
C19 O2 1.411(6)
C20 C24 1.391(7)
C20 C21 1.522(8)
C21 C23 1.543(7)
C21 C22 1.547(7)
C24 C25 1.386(8)
P2 C34 1.815(6)
P2 C28 1.818(5)
P2 C27 1.831(5)
C25 C26 1.377(8)
C26 C27 1.399(7)
C28 C33 1.381(7)
C28 C29 1.395(7)
C29 C30 1.385(8)
C30 C31 1.374(8)
C31 C32 1.367(9)
C32 C33 1.381(8)
C34 C35 1.391(8)
C34 C39 1.395(8)
C35 C36 1.387(9)
C36 C37 1.366(10)
C37 C38 1.381(10)
C38 C39 1.393(9)
C40 C41 1.389(7)
C40 C45 1.419(7)
C41 C42 1.384(8)
C42 C43 1.371(8)
C43 C44 1.380(8)
C44 C45 1.405(7)
C45 C46 1.454(7)
C46 O1 1.254(6)
C46 C47 1.488(7)
C48 S1 1.812(5)
Rh2 C90 1.975(5)
Rh2 O3 2.109(3)
Rh2 O4 2.218(3)
Rh2 P4 2.2854(16)
Rh2 P3 2.3144(16)
Rh2 S2 2.3420(14)
P3 C51 1.818(5)
P3 C57 1.822(5)
P3 C63 1.839(5)
C51 C56 1.380(8)
C51 C52 1.401(8)
C52 C53 1.383(9)
C53 C54 1.371(10)
C54 C55 1.374(10)
C55 C56 1.374(9)
C57 C62 1.383(8)
C57 C58 1.397(7)
C58 C59 1.379(7)
C59 C60 1.383(9)
C60 C61 1.380(8)
C84 C89 1.392(8)
C84 C85 1.395(7)
C84 P4 1.810(6)
C61 C62 1.387(7)
C63 C64 1.392(7)
C63 C68 1.399(7)
C64 C65 1.379(8)
C65 C66 1.383(8)
C66 C67 1.392(8)
C67 C68 1.396(7)
C67 C71 1.535(7)
C68 O4 1.393(6)
C69 C70 1.375(7)
C69 C77 1.407(7)
C69 O4 1.416(6)
C70 C74 1.394(7)
C70 C71 1.519(7)
C71 C73 1.536(8)
C71 C72 1.541(7)
C74 C75 1.367(8)
P4 C77 1.816(5)
P4 C78 1.823(5)
C75 C76 1.386(8)
C76 C77 1.394(7)
C78 C83 1.387(8)
C78 C79 1.397(8)
C79 C80 1.387(8)
C80 C81 1.383(8)
C81 C82 1.367(9)
C82 C83 1.386(8)
C85 C86 1.393(9)
C86 C87 1.368(10)
C87 C88 1.381(10)
C88 C89 1.397(8)
C90 C91 1.395(8)
C90 C95 1.410(7)
C91 C92 1.393(8)
C92 C93 1.378(9)
C93 C94 1.365(9)
C94 C95 1.404(8)
C95 C96 1.449(8)
C96 O3 1.244(6)
C96 C97 1.498(7)
C98 S2 1.820(6)
B200 C225 1.636(8)
B200 C209 1.638(9)
B200 C201 1.654(8)
B200 C217 1.654(8)
C201 C206 1.383(8)
C201 C202 1.396(7)
C202 C203 1.370(8)
C203 C204 1.395(9)
C203 C207 1.498(8)
C204 C205 1.379(8)
C205 C206 1.383(8)
C205 C208 1.483(10)
C207 F2 1.305(9)
C207 F3 1.316(8)
C207 F1 1.318(9)
C208 F4 1.278(9)
C208 F6 1.302(10)
C208 F5 1.307(10)
C209 C214 1.394(7)
C209 C210 1.397(8)
C210 C211 1.384(8)
C211 C212 1.383(8)
C211 C215 1.494(9)
C212 C213 1.379(8)
C213 C214 1.399(8)
C213 C216 1.500(8)
C215 F8 1.297(8)
C215 F7 1.308(9)
C215 F9 1.335(10)
C216 F10 1.321(7)
C216 F12 1.328(7)
C216 F11 1.332(8)
C217 C218 1.384(8)
C217 C222 1.404(8)
C218 C219 1.395(7)
C219 C220 1.379(8)
C219 C223 1.480(9)
C220 C221 1.382(9)
C221 C222 1.387(8)
C221 C224 1.485(9)
C223 F114 1.293(7)
C223 F14 1.296(6)
C223 F113 1.305(7)
C223 F13 1.309(6)
C223 F15 1.318(6)
C223 F115 1.320(7)
C224 F17 1.283(8)
C224 F16 1.310(8)
C224 F18 1.315(9)
C225 C230 1.396(10)
C225 C226 1.403(9)
C226 C227 1.373(9)
C227 C228 1.389(13)
C227 C231 1.496(7)
C228 C229 1.379(14)
C229 C230 1.392(10)
C229 C232 1.481(16)
C232 F24 1.304(15)
C232 F23 1.329(13)
C232 F22 1.331(11)
B300 C301 1.636(8)
B300 C317 1.636(8)
B300 C309 1.637(8)
B300 C325 1.648(8)
C301 C306 1.396(7)
C301 C302 1.401(7)
C302 C303 1.392(8)
C303 C304 1.377(8)
C303 C307 1.477(8)
C304 C305 1.385(8)
C305 C306 1.374(7)
C305 C308 1.491(8)
C307 F151 1.293(8)
C307 F51 1.295(6)
C307 F53 1.313(6)
C307 F153 1.316(8)
C307 F152 1.341(8)
C307 F52 1.346(6)
C308 F54 1.298(7)
C308 F55 1.335(8)
C308 F56 1.346(7)
C309 C310 1.393(7)
C309 C314 1.398(7)
C310 C311 1.387(8)
C311 C312 1.386(7)
C311 C315 1.501(8)
C312 C313 1.382(8)
C313 C314 1.379(8)
C313 C316 1.493(8)
C315 F59 1.330(7)
C315 F57 1.331(7)
C315 F58 1.335(8)
C316 F61 1.326(8)
C316 F62 1.337(7)
C316 F60 1.345(7)
C317 C322 1.392(8)
C317 C172 1.406(8)
C172 C319 1.384(8)
C319 C320 1.380(9)
C319 C323 1.482(9)
C320 C321 1.382(10)
C321 C322 1.386(8)
C321 C324 1.494(10)
C323 F63 1.311(9)
C323 F65 1.334(8)
C323 F64 1.341(8)
C324 F66 1.300(10)
C324 F68 1.306(10)
C324 F67 1.391(13)
C325 C326 1.394(7)
C325 C330 1.406(8)
C326 C327 1.399(8)
C327 C328 1.375(10)
C327 C331 1.483(9)
C328 C329 1.397(9)
C329 C330 1.386(7)
C329 C332 1.474(10)
C331 F169 1.295(8)
C331 F69 1.300(7)
C331 F70 1.338(7)
C331 F170 1.339(8)
C331 F71 1.346(6)
C331 F171 1.353(8)
C332 F173 1.311(8)
C332 F73 1.314(6)
C332 F72 1.325(6)
C332 F172 1.329(8)
C332 F174 1.342(8)
C332 F74 1.360(7)
C803 C802 1.416(9)
C803 C804 1.417(9)
C801 C802 1.414(9)
C805 C804 1.395(9)
C702 C703 1.387(8)
C702 C701 1.391(7)
C702 F702 1.517(17)
C703 C704 1.389(8)
C701 C706 1.393(8)
C701 F701 1.469(18)
C706 C705 1.385(8)
C705 C704 1.386(7)
F19 C231 1.341(7)
F20 C231 1.423(7)
F21 C231 1.249(7)
C231 F121 1.262(7)
C231 F119 1.370(8)
C231 F120 1.404(8)
